data_4339813
loop_
_publ_author_name
'Zhou, Lei'
'Powell, Douglas'
'Nicholas, Kenneth M.'

_publ_section_title
;
 Tripodal bis(imidazole) thioether copper(I) complexes: mimics of the
 Cu(M) site of copper hydroxylase enzymes.
;
_journal_issue 19
_journal_name_full 'Inorganic chemistry'
_journal_page_first 7789
_journal_page_last 7799
_journal_paper_doi 10.1021/ic700447k
_journal_volume 46
_journal_year 2007
_chemical_formula_moiety 'C74 H70 Cu2 N8 O4 S2, 2(F6 P), (C4 H10 O)'
_chemical_formula_sum 'C78 H80 Cu2 F12 N8 O5 P2 S2'
_chemical_formula_weight 1690.64
_chemical_name_systematic
; 
 ? 
;
_space_group_IT_number 33
_symmetry_cell_setting orthorhombic
_symmetry_space_group_name_Hall 'P 2c -2n'
_symmetry_space_group_name_H-M 'P n a 21'
_atom_sites_solution_hydrogens geom
_atom_sites_solution_primary direct
_atom_sites_solution_secondary difmap
_audit_creation_method SHELXL-97
_cell_angle_alpha 90.00
_cell_angle_beta 90.00
_cell_angle_gamma 90.00
_cell_formula_units_Z 8
_cell_length_a 19.761(6)
_cell_length_b 22.503(7)
_cell_length_c 36.588(11)
_cell_measurement_reflns_used 4601
_cell_measurement_temperature 100(2)
_cell_measurement_theta_max 18.28
_cell_measurement_theta_min 2.16
_cell_volume 16270(9)
_computing_cell_refinement 'Bruker SMART'
_computing_data_collection 'Bruker SMART'
_computing_data_reduction 'Bruker SAINT'
_computing_molecular_graphics 'SHELXTL (Sheldrick, 2000)'
_computing_publication_material 'SHELXTL (Sheldrick, 2000)'
_computing_structure_refinement 'SHELXTL (Sheldrick, 2000)'
_computing_structure_solution 'SHELXTL (Sheldrick, 2000)'
_diffrn_ambient_temperature 100(2)
_diffrn_measured_fraction_theta_full 0.981
_diffrn_measured_fraction_theta_max 0.981
_diffrn_measurement_device_type 'CCD Bruker APEX'
_diffrn_measurement_method '\w scans'
_diffrn_radiation_monochromator graphite
_diffrn_radiation_source 'fine-focus sealed tube'
_diffrn_radiation_type MoK\a
_diffrn_radiation_wavelength 0.71073
_diffrn_reflns_av_R_equivalents 0.0926
_diffrn_reflns_av_sigmaI/netI 0.1375
_diffrn_reflns_limit_h_max 16
_diffrn_reflns_limit_h_min -14
_diffrn_reflns_limit_k_max 10
_diffrn_reflns_limit_k_min -19
_diffrn_reflns_limit_l_max 27
_diffrn_reflns_limit_l_min -30
_diffrn_reflns_number 21039
_diffrn_reflns_theta_full 17.68
_diffrn_reflns_theta_max 17.68
_diffrn_reflns_theta_min 2.08
_diffrn_standards_number 0
_exptl_absorpt_coefficient_mu 0.695
_exptl_absorpt_correction_T_max 0.994
_exptl_absorpt_correction_T_min 0.796
_exptl_absorpt_correction_type multi-scan
_exptl_absorpt_process_details 'SADABS (Sheldrick, 2002)'
_exptl_crystal_colour purple
_exptl_crystal_density_diffrn 1.380
_exptl_crystal_density_method 'not measured'
_exptl_crystal_description plate
_exptl_crystal_F_000 6976
_exptl_crystal_size_max 0.34
_exptl_crystal_size_mid 0.17
_exptl_crystal_size_min 0.01
_refine_diff_density_max 0.458
_refine_diff_density_min -0.329
_refine_diff_density_rms 0.067
_refine_ls_abs_structure_details 'Flack H D (1983), Acta Cryst. A39, 876-881'
_refine_ls_abs_structure_Flack 0.44(2)
_refine_ls_extinction_method none
_refine_ls_goodness_of_fit_ref 1.008
_refine_ls_hydrogen_treatment constr
_refine_ls_matrix_type full
_refine_ls_number_parameters 1874
_refine_ls_number_reflns 10046
_refine_ls_number_restraints 6707
_refine_ls_restrained_S_all 0.793
_refine_ls_R_factor_all 0.1243
_refine_ls_R_factor_gt 0.0748
_refine_ls_shift/su_max 0.006
_refine_ls_shift/su_mean 0.000
_refine_ls_structure_factor_coef Fsqd
_refine_ls_weighting_details 'calc w=1/[\s^2^(Fo^2^)+(0.1000P)^2^] where P=(Fo^2^+2Fc^2^)/3'
_refine_ls_weighting_scheme calc
_refine_ls_wR_factor_gt 0.1693
_refine_ls_wR_factor_ref 0.1887
_reflns_number_gt 6029
_reflns_number_total 10046
_reflns_threshold_expression I>2\s(I)
_cod_data_source_file ic700447k-file003.cif
_cod_data_source_block 06170
_cod_depositor_comments
;
The following automatic conversions were performed:

'_symmetry_cell_setting' value 'Orthorhombic' changed to
'orthorhombic' according to
/usr/data/users/saulius/automatic-downloads/retrospective/ACS/lib/dictionaries/cif_core.dic
dictionary named 'cif_core.dic' version 2.4.2 from 2011-04-26.

Automatic conversion script
Id: cif_fix_values 2281 2013-09-26 08:29:07Z andrius 
;
_cod_database_code 4339813

loop_
_symmetry_equiv_pos_as_xyz
'x, y, z'
'-x, -y, z+1/2'
'x+1/2, -y+1/2, z'
'-x+1/2, y+1/2, z+1/2'

loop_
_atom_site_label
_atom_site_type_symbol
_atom_site_fract_x
_atom_site_fract_y
_atom_site_fract_z
_atom_site_U_iso_or_equiv
_atom_site_adp_type
_atom_site_occupancy
_atom_site_symmetry_multiplicity
_atom_site_calc_flag
_atom_site_refinement_flags
Cu1A Cu 0.31344(10) 0.43226(10) 0.55286(9) 0.0656(7) Uani 1 1 d .
S1A S 0.3373(2) 0.5145(2) 0.48642(16) 0.0682(15) Uani 1 1 d .
O1A O 0.3230(4) 0.5087(4) 0.5755(3) 0.052(3) Uani 1 1 d .
C1A C 0.2011(9) 0.4376(7) 0.5027(5) 0.067(4) Uani 1 1 d U
N2A N 0.2182(7) 0.4379(6) 0.5372(4) 0.064(3) Uani 1 1 d U
C3A C 0.1629(8) 0.4491(8) 0.5605(5) 0.083(4) Uani 1 1 d U
C4A C 0.1089(9) 0.4622(9) 0.5370(5) 0.084(5) Uani 1 1 d U
N5A N 0.1328(7) 0.4527(6) 0.5006(4) 0.074(4) Uani 1 1 d U
C6A C 0.0927(8) 0.4652(7) 0.4694(5) 0.078(5) Uani 1 1 d U
H6A1 H 0.0950 0.5077 0.4637 0.117 Uiso 1 1 d R
H6A2 H 0.0457 0.4541 0.4743 0.117 Uiso 1 1 d R
H6A3 H 0.1096 0.4422 0.4485 0.117 Uiso 1 1 d R
C7A C 0.3016(9) 0.3748(8) 0.4823(6) 0.070(3) Uani 1 1 d U
N8A N 0.3273(7) 0.3685(7) 0.5153(4) 0.074(4) Uani 1 1 d U
C9A C 0.3701(8) 0.3223(9) 0.5113(6) 0.083(4) Uani 1 1 d U
C10A C 0.3698(9) 0.3023(9) 0.4784(6) 0.079(3) Uani 1 1 d U
N11A N 0.3295(7) 0.3374(6) 0.4591(4) 0.064(3) Uani 1 1 d U
C12A C 0.3153(8) 0.3267(7) 0.4184(5) 0.079(5) Uani 1 1 d U
H12A H 0.2908 0.2893 0.4150 0.119 Uiso 1 1 d R
H12B H 0.3592 0.3244 0.4061 0.119 Uiso 1 1 d R
H12C H 0.2889 0.3595 0.4080 0.119 Uiso 1 1 d R
C13A C 0.1659(6) 0.4394(7) 0.6015(5) 0.077(3) Uani 1 1 d DU
C14A C 0.1859(6) 0.3836(7) 0.6130(5) 0.096(5) Uani 1 1 d DU
H14A H 0.2007 0.3544 0.5960 0.115 Uiso 1 1 calc R
C15A C 0.1836(7) 0.3717(8) 0.6501(5) 0.128(7) Uani 1 1 d DU
H15A H 0.1960 0.3352 0.6613 0.153 Uiso 1 1 calc R
C16A C 0.1603(7) 0.4216(8) 0.6683(6) 0.119(5) Uani 1 1 d DU
H16A H 0.1576 0.4162 0.6940 0.143 Uiso 1 1 calc R
C17A C 0.1401(6) 0.4775(8) 0.6571(5) 0.103(5) Uani 1 1 d DU
H17A H 0.1253 0.5067 0.6741 0.124 Uiso 1 1 calc R
C18A C 0.1427(6) 0.4890(8) 0.6200(5) 0.102(4) Uani 1 1 d DU
H18A H 0.1303 0.5256 0.6088 0.122 Uiso 1 1 calc R
C19A C 0.0361(10) 0.4713(9) 0.5427(4) 0.111(6) Uani 1 1 d DU
C20A C 0.0081(9) 0.5260(10) 0.5509(4) 0.184(11) Uani 1 1 d DU
H20A H 0.0370 0.5594 0.5537 0.221 Uiso 1 1 calc R
C21A C -0.0609(9) 0.5330(11) 0.5553(5) 0.168(11) Uani 1 1 d DU
H21A H -0.0806 0.5704 0.5610 0.202 Uiso 1 1 calc R
C22A C -0.0995(14) 0.4823(11) 0.5509(4) 0.177(11) Uani 1 1 d DU
H22A H -0.1469 0.4871 0.5539 0.212 Uiso 1 1 calc R
C23A C -0.0780(8) 0.4254(12) 0.5427(5) 0.205(14) Uani 1 1 d DU
H23A H -0.1068 0.3919 0.5400 0.245 Uiso 1 1 calc R
C24A C -0.0084(8) 0.4242(10) 0.5390(4) 0.136(7) Uani 1 1 d DU
H24A H 0.0111 0.3868 0.5333 0.164 Uiso 1 1 calc R
C25A C 0.4067(8) 0.3027(6) 0.5430(5) 0.085(4) Uani 1 1 d DU
C26A C 0.3773(12) 0.2879(6) 0.5760(5) 0.149(6) Uani 1 1 d DU
H26A H 0.3302 0.2951 0.5787 0.178 Uiso 1 1 calc R
C27A C 0.4110(10) 0.2633(7) 0.6056(6) 0.138(7) Uani 1 1 d DU
H27A H 0.3897 0.2534 0.6280 0.166 Uiso 1 1 calc R
C28A C 0.4791(11) 0.2545(8) 0.5988(6) 0.156(6) Uani 1 1 d DU
H28A H 0.5054 0.2376 0.6179 0.187 Uiso 1 1 calc R
C29A C 0.5122(11) 0.2682(8) 0.5666(5) 0.160(9) Uani 1 1 d DU
H29A H 0.5593 0.2609 0.5639 0.192 Uiso 1 1 calc R
C30A C 0.4751(8) 0.2927(7) 0.5384(5) 0.130(7) Uani 1 1 d DU
H30A H 0.4965 0.3026 0.5159 0.156 Uiso 1 1 calc R
C31A C 0.4116(7) 0.2569(8) 0.4618(4) 0.091(5) Uani 1 1 d DU
C32A C 0.3955(8) 0.1985(7) 0.4700(4) 0.097(5) Uani 1 1 d DU
H32A H 0.3586 0.1919 0.4861 0.116 Uiso 1 1 calc R
C33A C 0.4288(9) 0.1491(9) 0.4566(4) 0.123(7) Uani 1 1 d DU
H33A H 0.4161 0.1097 0.4629 0.148 Uiso 1 1 calc R
C34A C 0.4820(9) 0.1616(9) 0.4333(5) 0.130(9) Uani 1 1 d DU
H34A H 0.5068 0.1292 0.4233 0.156 Uiso 1 1 calc R
C35A C 0.5011(8) 0.2186(8) 0.4238(5) 0.160(10) Uani 1 1 d DU
H35A H 0.5379 0.2252 0.4076 0.192 Uiso 1 1 calc R
C36A C 0.4655(7) 0.2659(8) 0.4384(5) 0.113(7) Uani 1 1 d DU
H36A H 0.4783 0.3053 0.4321 0.136 Uiso 1 1 calc R
C37A C 0.2464(9) 0.4223(8) 0.4689(5) 0.074(3) Uani 1 1 d U
O38A O 0.2041(5) 0.3994(5) 0.4416(3) 0.071(3) Uani 1 1 d U
C39A C 0.1733(8) 0.3442(8) 0.4493(5) 0.085(6) Uani 1 1 d U
H39A H 0.2067 0.3179 0.4607 0.128 Uiso 1 1 d R
H39B H 0.1560 0.3257 0.4269 0.128 Uiso 1 1 d R
H39C H 0.1357 0.3510 0.4663 0.128 Uiso 1 1 d R
C40A C 0.2801(8) 0.4821(7) 0.4519(4) 0.057(4) Uani 1 1 d U
C41A C 0.2287(9) 0.5347(8) 0.4451(5) 0.089(6) Uani 1 1 d U
H41A H 0.1970 0.5252 0.4253 0.134 Uiso 1 1 d R
H41B H 0.2542 0.5706 0.4387 0.134 Uiso 1 1 d R
H41C H 0.2035 0.5415 0.4677 0.134 Uiso 1 1 d R
C42A C 0.3157(9) 0.4659(8) 0.4164(4) 0.085(5) Uani 1 1 d U
H42A H 0.3521 0.4377 0.4219 0.127 Uiso 1 1 d R
H42B H 0.3351 0.5022 0.4059 0.127 Uiso 1 1 d R
H42C H 0.2843 0.4480 0.3989 0.127 Uiso 1 1 d R
Cu1B Cu 0.41929(9) 0.51267(9) 0.56598(10) 0.0666(7) Uani 1 1 d .
S1B S 0.4254(2) 0.4663(2) 0.48654(16) 0.0675(15) Uani 1 1 d .
O1B O 0.4044(4) 0.4274(4) 0.5742(3) 0.058(3) Uani 1 1 d .
C1B C 0.5508(8) 0.5256(7) 0.5296(5) 0.060(4) Uani 1 1 d U
N2B N 0.5170(6) 0.5088(5) 0.5616(4) 0.072(4) Uani 1 1 d U
C3B C 0.5658(8) 0.4801(7) 0.5823(5) 0.063(4) Uani 1 1 d U
C4B C 0.6274(9) 0.4774(8) 0.5645(6) 0.076(4) Uani 1 1 d U
N5B N 0.6161(6) 0.5049(6) 0.5322(4) 0.063(3) Uani 1 1 d U
C6B C 0.6781(8) 0.5115(8) 0.5080(5) 0.085(5) Uani 1 1 d U
H6B1 H 0.6951 0.4718 0.5019 0.128 Uiso 1 1 d R
H6B2 H 0.7132 0.5338 0.5210 0.128 Uiso 1 1 d R
H6B3 H 0.6659 0.5326 0.4855 0.128 Uiso 1 1 d R
C7B C 0.4604(10) 0.6022(9) 0.5083(6) 0.090(5) Uani 1 1 d U
N8B N 0.4263(7) 0.5912(6) 0.5415(4) 0.070(4) Uani 1 1 d U
C9B C 0.3847(9) 0.6412(8) 0.5443(6) 0.076(5) Uani 1 1 d U
C10B C 0.3908(9) 0.6769(8) 0.5143(6) 0.074(4) Uani 1 1 d U
N11B N 0.4434(7) 0.6517(7) 0.4933(5) 0.084(4) Uani 1 1 d U
C12B C 0.4658(9) 0.6800(8) 0.4592(6) 0.110(7) Uani 1 1 d U
H12D H 0.4728 0.7227 0.4631 0.165 Uiso 1 1 d R
H12E H 0.4322 0.6741 0.4399 0.165 Uiso 1 1 d R
H12F H 0.5087 0.6616 0.4519 0.165 Uiso 1 1 d R
C13B C 0.5416(7) 0.4613(7) 0.6175(5) 0.087(4) Uani 1 1 d DU
C14B C 0.5099(7) 0.4975(9) 0.6426(5) 0.091(5) Uani 1 1 d DU
H14B H 0.4971 0.5367 0.6359 0.109 Uiso 1 1 calc R
C15B C 0.4966(8) 0.4771(10) 0.6775(5) 0.121(7) Uani 1 1 d DU
H15B H 0.4747 0.5048 0.6932 0.146 Uiso 1 1 calc R
C16B C 0.5105(7) 0.4226(9) 0.6931(7) 0.148(11) Uani 1 1 d DU
H16B H 0.5002 0.4110 0.7175 0.178 Uiso 1 1 calc R
C17B C 0.5419(7) 0.3880(11) 0.6670(5) 0.120(7) Uani 1 1 d DU
H17B H 0.5545 0.3488 0.6737 0.144 Uiso 1 1 calc R
C18B C 0.5564(7) 0.4061(7) 0.6318(5) 0.078(5) Uani 1 1 d DU
H18B H 0.5784 0.3783 0.6162 0.093 Uiso 1 1 calc R
C19B C 0.6873(8) 0.4509(6) 0.5795(4) 0.082(5) Uani 1 1 d DU
C20B C 0.7192(8) 0.4742(8) 0.6100(4) 0.115(7) Uani 1 1 d DU
H20B H 0.7012 0.5100 0.6198 0.138 Uiso 1 1 calc R
C21B C 0.7748(8) 0.4500(8) 0.6273(5) 0.124(9) Uani 1 1 d DU
H21B H 0.7959 0.4668 0.6482 0.148 Uiso 1 1 calc R
C22B C 0.7959(9) 0.3984(8) 0.6104(5) 0.125(8) Uani 1 1 d DU
H22B H 0.8342 0.3800 0.6213 0.149 Uiso 1 1 calc R
C23B C 0.7702(6) 0.3693(8) 0.5802(5) 0.098(7) Uani 1 1 d DU
H23B H 0.7883 0.3335 0.5705 0.117 Uiso 1 1 calc R
C24B C 0.7148(6) 0.3989(6) 0.5661(4) 0.084(6) Uani 1 1 d DU
H24B H 0.6938 0.3819 0.5452 0.101 Uiso 1 1 calc R
C25B C 0.3346(7) 0.6443(6) 0.5751(5) 0.081(5) Uani 1 1 d DU
C26B C 0.3584(10) 0.6385(5) 0.6104(5) 0.104(6) Uani 1 1 d DU
H26B H 0.4054 0.6307 0.6133 0.124 Uiso 1 1 calc R
C27B C 0.3203(10) 0.6430(6) 0.6420(6) 0.110(7) Uani 1 1 d DU
H27B H 0.3391 0.6387 0.6657 0.133 Uiso 1 1 calc R
C28B C 0.2524(10) 0.6543(6) 0.6361(6) 0.143(10) Uani 1 1 d DU
H28B H 0.2238 0.6578 0.6569 0.172 Uiso 1 1 calc R
C29B C 0.2237(11) 0.6609(7) 0.6019(5) 0.142(10) Uani 1 1 d DU
H29B H 0.1768 0.6687 0.5991 0.170 Uiso 1 1 calc R
C30B C 0.2661(7) 0.6557(6) 0.5721(6) 0.112(7) Uani 1 1 d DU
H30B H 0.2473 0.6602 0.5484 0.134 Uiso 1 1 calc R
C31B C 0.3599(7) 0.7341(7) 0.5023(4) 0.087(6) Uani 1 1 d DU
C32B C 0.2956(8) 0.7350(8) 0.4874(4) 0.129(8) Uani 1 1 d DU
H32B H 0.2711 0.6988 0.4853 0.155 Uiso 1 1 calc R
C33B C 0.2660(11) 0.7872(8) 0.4756(5) 0.161(11) Uani 1 1 d DU
H33B H 0.2217 0.7873 0.4655 0.194 Uiso 1 1 calc R
C34B C 0.3024(9) 0.8394(10) 0.4789(5) 0.151(11) Uani 1 1 d DU
H34B H 0.2830 0.8758 0.4708 0.181 Uiso 1 1 calc R
C35B C 0.3667(10) 0.8392(8) 0.4937(4) 0.122(8) Uani 1 1 d DU
H35B H 0.3911 0.8754 0.4959 0.146 Uiso 1 1 calc R
C36B C 0.3958(9) 0.7866(6) 0.5053(4) 0.102(6) Uani 1 1 d DU
H36B H 0.4401 0.7866 0.5154 0.122 Uiso 1 1 calc R
C37B C 0.5177(8) 0.5597(8) 0.4962(5) 0.069(3) Uani 1 1 d U
O38B O 0.5708(5) 0.5924(5) 0.4804(4) 0.086(3) Uani 1 1 d U
C39B C 0.6024(8) 0.6386(7) 0.4994(6) 0.103(8) Uani 1 1 d U
H39D H 0.5677 0.6649 0.5097 0.155 Uiso 1 1 d R
H39E H 0.6327 0.6616 0.4837 0.155 Uiso 1 1 d R
H39F H 0.6284 0.6205 0.5193 0.155 Uiso 1 1 d R
C40B C 0.4924(7) 0.5155(8) 0.4666(4) 0.058(4) Uani 1 1 d U
C41B C 0.5475(7) 0.4689(7) 0.4564(4) 0.063(5) Uani 1 1 d U
H41D H 0.5905 0.4893 0.4519 0.094 Uiso 1 1 d R
H41E H 0.5336 0.4476 0.4343 0.094 Uiso 1 1 d R
H41F H 0.5531 0.4406 0.4765 0.094 Uiso 1 1 d R
C42B C 0.4700(8) 0.5466(8) 0.4312(5) 0.077(5) Uani 1 1 d U
H42D H 0.4216 0.5559 0.4328 0.115 Uiso 1 1 d R
H42E H 0.4777 0.5188 0.4110 0.115 Uiso 1 1 d R
H42F H 0.4956 0.5832 0.4268 0.115 Uiso 1 1 d R
Cu1C Cu 0.82804(10) 0.49194(10) 0.27069(10) 0.0709(7) Uani 1 1 d .
S1C S 0.8514(2) 0.5323(2) 0.35007(15) 0.0649(15) Uani 1 1 d .
O1C O 0.9177(5) 0.4991(5) 0.2467(3) 0.080(4) Uani 1 1 d .
C1C C 0.8105(8) 0.4012(8) 0.3246(5) 0.060(4) Uani 1 1 d U
N2C N 0.8386(7) 0.4129(7) 0.2920(4) 0.070(4) Uani 1 1 d U
C3C C 0.8808(9) 0.3659(9) 0.2844(5) 0.071(4) Uani 1 1 d U
C4C C 0.8838(11) 0.3255(10) 0.3129(6) 0.091(3) Uani 1 1 d U
N5C N 0.8388(7) 0.3496(7) 0.3371(4) 0.070(3) Uani 1 1 d U
C6C C 0.8230(8) 0.3151(8) 0.3722(4) 0.080(5) Uani 1 1 d U
H6C1 H 0.8004 0.2774 0.3665 0.120 Uiso 1 1 d R
H6C2 H 0.7936 0.3392 0.3879 0.120 Uiso 1 1 d R
H6C3 H 0.8657 0.3071 0.3849 0.120 Uiso 1 1 d R
C7C C 0.7167(10) 0.4720(8) 0.3232(5) 0.069(4) Uani 1 1 d U
N8C N 0.7359(6) 0.4885(6) 0.2883(3) 0.058(3) Uani 1 1 d U
C9C C 0.6772(9) 0.5185(7) 0.2710(5) 0.073(5) Uani 1 1 d U
C10C C 0.6229(10) 0.5132(10) 0.2951(5) 0.100(6) Uani 1 1 d U
N11C N 0.6479(8) 0.4850(6) 0.3267(4) 0.072(4) Uani 1 1 d U
C12C C 0.6058(8) 0.4772(7) 0.3583(4) 0.071(5) Uani 1 1 d U
H12G H 0.6321 0.4571 0.3773 0.106 Uiso 1 1 d R
H12H H 0.5656 0.4536 0.3525 0.106 Uiso 1 1 d R
H12I H 0.5919 0.5165 0.3670 0.106 Uiso 1 1 d R
C13C C 0.9200(9) 0.3644(7) 0.2514(5) 0.097(6) Uani 1 1 d DU
C14C C 0.8932(12) 0.3724(7) 0.2168(5) 0.136(8) Uani 1 1 d DU
H14C H 0.8461 0.3810 0.2163 0.163 Uiso 1 1 calc R
C15C C 0.9238(13) 0.3699(9) 0.1829(6) 0.203(14) Uani 1 1 d DU
H15C H 0.9003 0.3762 0.1606 0.244 Uiso 1 1 calc R
C16C C 0.9922(13) 0.3573(10) 0.1847(9) 0.28(2) Uani 1 1 d DU
H16C H 1.0176 0.3546 0.1627 0.330 Uiso 1 1 calc R
C17C C 1.0245(15) 0.3485(9) 0.2178(6) 0.211(14) Uani 1 1 d DU
H17C H 1.0716 0.3399 0.2183 0.253 Uiso 1 1 calc R
C18C C 0.9885(9) 0.3521(8) 0.2501(7) 0.159(9) Uani 1 1 d DU
H18C H 1.0119 0.3458 0.2724 0.191 Uiso 1 1 calc R
C19C C 0.9175(8) 0.2669(8) 0.3161(4) 0.103(5) Uani 1 1 d DU
C20C C 0.9825(9) 0.2638(8) 0.3301(4) 0.154(10) Uani 1 1 d DU
H20C H 1.0098 0.2977 0.3347 0.185 Uiso 1 1 calc R
C21C C 1.0033(10) 0.2061(8) 0.3367(4) 0.111(4) Uani 1 1 d DU
H21C H 1.0476 0.2015 0.3464 0.133 Uiso 1 1 calc R
C22C C 0.9671(8) 0.1545(8) 0.3309(4) 0.113(4) Uani 1 1 d DU
H22C H 0.9854 0.1164 0.3363 0.136 Uiso 1 1 calc R
C23C C 0.9027(9) 0.1612(8) 0.3168(4) 0.123(7) Uani 1 1 d DU
H23C H 0.8754 0.1272 0.3121 0.147 Uiso 1 1 calc R
C24C C 0.8779(10) 0.2174(7) 0.3095(4) 0.102(4) Uani 1 1 d DU
H24C H 0.8336 0.2220 0.2999 0.123 Uiso 1 1 calc R
C25C C 0.6786(6) 0.5382(7) 0.2333(5) 0.066(5) Uani 1 1 d DU
C26C C 0.6881(6) 0.5007(8) 0.2038(4) 0.089(6) Uani 1 1 d DU
H26C H 0.7002 0.4604 0.2080 0.107 Uiso 1 1 calc R
C27C C 0.6802(6) 0.5209(9) 0.1684(5) 0.105(7) Uani 1 1 d DU
H27C H 0.6875 0.4928 0.1494 0.126 Uiso 1 1 calc R
C28C C 0.6628(6) 0.5779(8) 0.1578(6) 0.125(9) Uani 1 1 d DU
H28C H 0.6573 0.5918 0.1335 0.150 Uiso 1 1 calc R
C29C C 0.6549(6) 0.6107(9) 0.1894(4) 0.100(6) Uani 1 1 d DU
H29C H 0.6428 0.6510 0.1852 0.120 Uiso 1 1 calc R
C30C C 0.6610(6) 0.5964(7) 0.2260(5) 0.095(6) Uani 1 1 d DU
H30C H 0.6536 0.6247 0.2448 0.114 Uiso 1 1 calc R
C31C C 0.5498(10) 0.5299(8) 0.2887(3) 0.086(5) Uani 1 1 d DU
C32C C 0.5323(9) 0.5893(9) 0.2915(3) 0.125(7) Uani 1 1 d DU
H32C H 0.5646 0.6197 0.2959 0.150 Uiso 1 1 calc R
C33C C 0.4638(9) 0.6009(9) 0.2874(4) 0.109(4) Uani 1 1 d DU
H33C H 0.4484 0.6408 0.2890 0.131 Uiso 1 1 calc R
C34C C 0.4174(10) 0.5561(8) 0.2810(4) 0.121(4) Uani 1 1 d DU
H34C H 0.3708 0.5654 0.2782 0.145 Uiso 1 1 calc R
C35C C 0.4387(9) 0.4977(8) 0.2785(4) 0.117(4) Uani 1 1 d DU
H35C H 0.4064 0.4673 0.2741 0.140 Uiso 1 1 calc R
C36C C 0.5063(9) 0.4830(9) 0.2823(4) 0.133(8) Uani 1 1 d DU
H36C H 0.5218 0.4431 0.2807 0.159 Uiso 1 1 calc R
C37C C 0.7625(10) 0.4372(8) 0.3477(5) 0.068(3) Uani 1 1 d U
O38C O 0.7199(5) 0.4000(5) 0.3685(3) 0.061(3) Uani 1 1 d U
C39C C 0.6822(8) 0.3540(8) 0.3492(5) 0.090(6) Uani 1 1 d U
H39G H 0.6375 0.3687 0.3419 0.136 Uiso 1 1 d R
H39H H 0.6769 0.3197 0.3654 0.136 Uiso 1 1 d R
H39I H 0.7076 0.3420 0.3273 0.136 Uiso 1 1 d R
C40C C 0.7944(8) 0.4794(8) 0.3760(5) 0.064(4) Uani 1 1 d U
C41C C 0.8364(8) 0.4443(7) 0.4020(5) 0.074(5) Uani 1 1 d U
H41G H 0.8578 0.4712 0.4196 0.112 Uiso 1 1 d R
H41H H 0.8714 0.4228 0.3884 0.112 Uiso 1 1 d R
H41I H 0.8077 0.4157 0.4150 0.112 Uiso 1 1 d R
C42C C 0.7457(8) 0.5209(7) 0.3939(5) 0.075(5) Uani 1 1 d U
H42G H 0.7119 0.4984 0.4078 0.113 Uiso 1 1 d R
H42H H 0.7229 0.5451 0.3754 0.113 Uiso 1 1 d R
H42I H 0.7710 0.5467 0.4105 0.113 Uiso 1 1 d R
Cu1D Cu 0.93565(10) 0.57157(11) 0.27330(10) 0.0793(8) Uani 1 1 d .
S1D S 0.9403(2) 0.4886(2) 0.33840(16) 0.0706(16) Uani 1 1 d .
O1D O 0.8384(5) 0.5778(5) 0.2649(3) 0.092(4) Uani 1 1 d .
C1D C 0.9786(9) 0.6265(7) 0.3417(5) 0.061(4) Uani 1 1 d U
N2D N 0.9448(8) 0.6348(6) 0.3093(4) 0.075(4) Uani 1 1 d U
C3D C 0.8984(10) 0.6828(10) 0.3163(6) 0.093(4) Uani 1 1 d U
C4D C 0.9098(9) 0.7051(8) 0.3513(6) 0.079(4) Uani 1 1 d U
N5D N 0.9635(7) 0.6701(6) 0.3665(5) 0.075(4) Uani 1 1 d U
C6D C 0.9858(7) 0.6828(7) 0.4016(5) 0.077(5) Uani 1 1 d U
H6D1 H 1.0175 0.6522 0.4100 0.116 Uiso 1 1 d R
H6D2 H 0.9465 0.6838 0.4179 0.116 Uiso 1 1 d R
H6D3 H 1.0083 0.7217 0.4019 0.116 Uiso 1 1 d R
C7D C 1.0681(11) 0.5645(8) 0.3108(6) 0.078(4) Uani 1 1 d U
N8D N 1.0344(7) 0.5635(6) 0.2769(5) 0.082(4) Uani 1 1 d U
C9D C 1.0793(11) 0.5503(11) 0.2492(6) 0.118(7) Uani 1 1 d U
C10D C 1.1391(11) 0.5414(9) 0.2638(6) 0.101(5) Uani 1 1 d U
N11D N 1.1363(8) 0.5475(6) 0.3017(5) 0.081(4) Uani 1 1 d U
C12D C 1.1876(8) 0.5389(8) 0.3287(5) 0.080(5) Uani 1 1 d U
H12J H 1.1753 0.5593 0.3514 0.119 Uiso 1 1 d R
H12K H 1.2303 0.5551 0.3194 0.119 Uiso 1 1 d R
H12L H 1.1929 0.4963 0.3335 0.119 Uiso 1 1 d R
C13D C 0.8539(10) 0.7091(7) 0.2874(6) 0.110(5) Uani 1 1 d DU
C14D C 0.8807(12) 0.7185(7) 0.2530(5) 0.163(9) Uani 1 1 d DU
H14D H 0.9267 0.7080 0.2492 0.196 Uiso 1 1 calc R
C15D C 0.8456(11) 0.7421(8) 0.2237(6) 0.160(9) Uani 1 1 d DU
H15D H 0.8652 0.7482 0.2003 0.192 Uiso 1 1 calc R
C16D C 0.7791(11) 0.7561(8) 0.2318(7) 0.159(6) Uani 1 1 d DU
H16D H 0.7525 0.7724 0.2127 0.190 Uiso 1 1 calc R
C17D C 0.7478(11) 0.7483(7) 0.2653(6) 0.137(4) Uani 1 1 d DU
H17D H 0.7018 0.7588 0.2690 0.164 Uiso 1 1 calc R
C18D C 0.7870(10) 0.7245(8) 0.2930(7) 0.200(13) Uani 1 1 d DU
H18D H 0.7674 0.7186 0.3164 0.240 Uiso 1 1 calc R
C19D C 0.8832(8) 0.7580(8) 0.3667(4) 0.117(6) Uani 1 1 d DU
C20D C 0.9117(9) 0.8119(7) 0.3572(5) 0.124(7) Uani 1 1 d DU
H20D H 0.9523 0.8128 0.3433 0.149 Uiso 1 1 calc R
C21D C 0.8814(9) 0.8644(8) 0.3678(4) 0.121(7) Uani 1 1 d DU
H21D H 0.9011 0.9013 0.3612 0.145 Uiso 1 1 calc R
C22D C 0.8222(9) 0.8633(10) 0.3880(5) 0.148(8) Uani 1 1 d DU
H22D H 0.8003 0.8987 0.3956 0.178 Uiso 1 1 calc R
C23D C 0.7968(9) 0.8078(8) 0.3966(5) 0.140(8) Uani 1 1 d DU
H23D H 0.7562 0.8068 0.4106 0.168 Uiso 1 1 calc R
C24D C 0.8243(8) 0.7535(9) 0.3869(5) 0.139(8) Uani 1 1 d DU
H24D H 0.8046 0.7165 0.3935 0.167 Uiso 1 1 calc R
C25D C 1.0596(8) 0.5527(9) 0.2126(6) 0.121(7) Uani 1 1 d DU
C26D C 1.0252(7) 0.5966(10) 0.1937(5) 0.118(6) Uani 1 1 d DU
H26D H 1.0130 0.6285 0.2094 0.142 Uiso 1 1 calc R
C27D C 1.0036(8) 0.6066(9) 0.1583(5) 0.124(7) Uani 1 1 d DU
H27D H 0.9797 0.6397 0.1486 0.149 Uiso 1 1 calc R
C28D C 1.0259(8) 0.5561(8) 0.1406(7) 0.149(8) Uani 1 1 d DU
H28D H 1.0143 0.5564 0.1154 0.179 Uiso 1 1 calc R
C29D C 1.0607(8) 0.5053(9) 0.1502(5) 0.119(6) Uani 1 1 d DU
H29D H 1.0729 0.4735 0.1344 0.143 Uiso 1 1 calc R
C30D C 1.0743(8) 0.5092(10) 0.1871(5) 0.142(7) Uani 1 1 d DU
H30D H 1.0980 0.4760 0.1968 0.171 Uiso 1 1 calc R
C31D C 1.2075(9) 0.5262(7) 0.2470(4) 0.097(5) Uani 1 1 d DU
C32D C 1.2379(9) 0.5735(9) 0.2293(4) 0.158(9) Uani 1 1 d DU
H32D H 1.2205 0.6128 0.2304 0.190 Uiso 1 1 calc R
C33D C 1.2956(10) 0.5589(9) 0.2100(5) 0.146(7) Uani 1 1 d DU
H33D H 1.3202 0.5883 0.1969 0.175 Uiso 1 1 calc R
C34D C 1.3165(9) 0.5003(9) 0.2102(5) 0.122(7) Uani 1 1 d DU
H34D H 1.3563 0.4918 0.1965 0.146 Uiso 1 1 calc R
C35D C 1.2870(8) 0.4523(9) 0.2276(5) 0.151(10) Uani 1 1 d DU
H35D H 1.3045 0.4130 0.2266 0.181 Uiso 1 1 calc R
C36D C 1.2294(7) 0.4678(8) 0.2468(4) 0.094(6) Uani 1 1 d DU
H36D H 1.2048 0.4384 0.2598 0.113 Uiso 1 1 calc R
C37D C 1.0362(10) 0.5775(8) 0.3475(6) 0.077(3) Uani 1 1 d U
O38D O 1.0861(5) 0.6052(4) 0.3694(3) 0.073(3) Uani 1 1 d U
C39D C 1.1222(7) 0.6567(7) 0.3592(5) 0.084(6) Uani 1 1 d U
H39J H 1.0923 0.6823 0.3447 0.126 Uiso 1 1 d R
H39K H 1.1611 0.6449 0.3443 0.126 Uiso 1 1 d R
H39L H 1.1379 0.6785 0.3807 0.126 Uiso 1 1 d R
C40D C 1.0062(8) 0.5227(7) 0.3663(5) 0.066(4) Uani 1 1 d U
C41D C 0.9815(8) 0.5355(8) 0.4064(5) 0.081(5) Uani 1 1 d U
H41J H 0.9695 0.4978 0.4181 0.122 Uiso 1 1 d R
H41K H 0.9422 0.5620 0.4065 0.122 Uiso 1 1 d R
H41L H 1.0187 0.5542 0.4199 0.122 Uiso 1 1 d R
C42D C 1.0608(8) 0.4760(7) 0.3665(5) 0.076(5) Uani 1 1 d U
H42J H 1.0897 0.4816 0.3880 0.114 Uiso 1 1 d R
H42K H 1.0882 0.4792 0.3443 0.114 Uiso 1 1 d R
H42L H 1.0396 0.4367 0.3675 0.114 Uiso 1 1 d R
P1A P 0.6286(2) 0.6705(2) 0.37430(16) 0.126(2) Uani 1 1 d DU
F1A F 0.6622(4) 0.6312(3) 0.3436(2) 0.138(3) Uani 1 1 d DU
F2A F 0.5801(4) 0.6992(3) 0.3450(2) 0.165(4) Uani 1 1 d DU
F3A F 0.5751(4) 0.6200(3) 0.3815(3) 0.183(4) Uani 1 1 d DU
F4A F 0.5951(4) 0.7100(3) 0.4049(2) 0.180(4) Uani 1 1 d DU
F5A F 0.6769(4) 0.6421(4) 0.4038(2) 0.155(3) Uani 1 1 d DU
F6A F 0.6821(4) 0.7210(3) 0.3668(2) 0.138(3) Uani 1 1 d DU
P1B P 0.17557(19) 0.33973(17) 0.32867(13) 0.0872(16) Uani 1 1 d DU
F1B F 0.2209(3) 0.2964(3) 0.3520(2) 0.120(3) Uani 1 1 d DU
F2B F 0.1420(4) 0.2848(3) 0.3091(2) 0.145(4) Uani 1 1 d DU
F3B F 0.1191(3) 0.3377(3) 0.35915(17) 0.109(3) Uani 1 1 d DU
F4B F 0.1301(3) 0.3832(3) 0.30543(19) 0.110(3) Uani 1 1 d DU
F5B F 0.2092(3) 0.3945(2) 0.3483(2) 0.107(3) Uani 1 1 d DU
F6B F 0.2318(3) 0.3420(4) 0.29813(19) 0.135(3) Uani 1 1 d DU
P1C P 0.66835(19) 0.32869(17) 0.46456(14) 0.0956(16) Uani 1 1 d DU
F1C F 0.6217(3) 0.2720(2) 0.4659(2) 0.125(3) Uani 1 1 d DU
F2C F 0.6214(3) 0.3568(3) 0.43430(19) 0.134(3) Uani 1 1 d DU
F3C F 0.6239(3) 0.3587(3) 0.49526(18) 0.101(3) Uani 1 1 d DU
F4C F 0.7148(3) 0.3856(3) 0.4633(2) 0.127(3) Uani 1 1 d DU
F5C F 0.7156(3) 0.3006(3) 0.49469(18) 0.122(3) Uani 1 1 d DU
F6C F 0.7128(3) 0.2989(3) 0.43384(18) 0.122(3) Uani 1 1 d DU
P1D P 0.6017(2) 0.84154(18) 0.49465(14) 0.0965(18) Uani 1 1 d DU
F1D F 0.6429(4) 0.8931(3) 0.5134(2) 0.113(3) Uani 1 1 d DU
F2D F 0.5522(4) 0.8391(4) 0.52845(19) 0.160(4) Uani 1 1 d DU
F3D F 0.5542(4) 0.8891(3) 0.4760(2) 0.153(4) Uani 1 1 d DU
F4D F 0.5604(4) 0.7902(3) 0.4756(2) 0.153(4) Uani 1 1 d DU
F5D F 0.6507(4) 0.8441(3) 0.46072(19) 0.137(3) Uani 1 1 d DU
F6D F 0.6485(3) 0.7939(3) 0.5135(2) 0.150(4) Uani 1 1 d DU

loop_
_atom_site_aniso_label
_atom_site_aniso_U_11
_atom_site_aniso_U_22
_atom_site_aniso_U_33
_atom_site_aniso_U_23
_atom_site_aniso_U_13
_atom_site_aniso_U_12
Cu1A 0.0537(14) 0.0796(18) 0.0634(17) -0.0093(14) -0.0001(12) -0.0130(12)
S1A 0.059(3) 0.065(4) 0.081(4) -0.005(3) 0.008(3) -0.009(3)
O1A 0.060(7) 0.061(8) 0.035(7) 0.001(6) 0.016(6) -0.010(6)
C1A 0.063(7) 0.069(11) 0.070(4) -0.005(8) -0.002(4) -0.007(7)
N2A 0.062(3) 0.063(4) 0.068(3) 0.000(3) -0.001(2) -0.003(2)
C3A 0.048(6) 0.129(13) 0.072(4) 0.017(5) 0.005(3) -0.021(9)
C4A 0.062(5) 0.114(16) 0.074(5) 0.013(12) 0.003(6) 0.001(7)
N5A 0.075(7) 0.073(10) 0.073(5) 0.012(10) -0.003(5) 0.019(8)
C6A 0.082(10) 0.072(13) 0.080(6) 0.007(11) -0.021(8) -0.013(10)
C7A 0.068(4) 0.070(4) 0.071(4) -0.002(2) 0.003(2) -0.005(2)
N8A 0.059(10) 0.085(11) 0.078(5) -0.005(6) 0.002(7) -0.001(6)
C9A 0.039(11) 0.094(13) 0.116(5) -0.044(6) -0.035(8) -0.002(7)
C10A 0.078(4) 0.075(4) 0.084(4) -0.003(2) 0.002(2) 0.000(2)
N11A 0.069(9) 0.041(9) 0.082(5) 0.000(6) 0.011(7) -0.018(5)
C12A 0.095(14) 0.061(13) 0.082(7) -0.008(9) 0.005(10) 0.016(10)
C13A 0.074(4) 0.083(4) 0.072(3) 0.004(2) -0.001(2) -0.006(2)
C14A 0.079(14) 0.099(9) 0.108(7) 0.031(7) 0.019(13) 0.001(11)
C15A 0.134(18) 0.147(11) 0.103(8) 0.031(8) -0.016(17) 0.073(16)
C16A 0.120(6) 0.121(5) 0.116(5) 0.003(2) 0.000(3) -0.003(3)
C17A 0.074(13) 0.143(10) 0.094(5) -0.020(6) 0.001(12) 0.039(13)
C18A 0.101(5) 0.103(4) 0.101(4) -0.010(2) 0.003(3) 0.002(3)
C19A 0.064(5) 0.205(16) 0.065(13) 0.010(17) -0.007(7) 0.014(7)
C20A 0.115(14) 0.213(16) 0.23(3) 0.10(2) 0.10(2) 0.068(10)
C21A 0.111(16) 0.25(2) 0.15(3) 0.172(19) 0.073(19) 0.078(13)
C22A 0.117(17) 0.35(3) 0.06(2) 0.05(3) 0.008(15) 0.034(12)
C23A 0.072(10) 0.39(3) 0.15(3) -0.12(3) 0.053(19) -0.037(17)
C24A 0.062(10) 0.319(18) 0.029(14) -0.064(17) -0.006(11) -0.040(12)
C25A 0.083(7) 0.064(11) 0.107(5) -0.054(7) -0.034(5) 0.012(9)
C26A 0.155(6) 0.147(6) 0.145(6) 0.004(3) -0.005(2) -0.001(3)
C27A 0.137(9) 0.12(2) 0.155(12) 0.020(15) -0.017(7) -0.053(14)
C28A 0.156(7) 0.155(7) 0.157(7) 0.002(3) -0.003(3) 0.002(3)
C29A 0.126(10) 0.22(3) 0.130(16) 0.023(19) -0.023(9) 0.080(18)
C30A 0.094(8) 0.18(2) 0.119(12) -0.049(13) -0.051(8) 0.073(15)
C31A 0.058(11) 0.094(7) 0.122(14) -0.044(9) -0.033(7) 0.006(7)
C32A 0.088(13) 0.090(6) 0.113(17) -0.022(13) -0.039(10) 0.030(10)
C33A 0.13(2) 0.108(9) 0.14(2) -0.048(13) -0.091(14) 0.064(11)
C34A 0.11(2) 0.119(12) 0.16(3) -0.104(18) -0.070(12) 0.079(15)
C35A 0.031(12) 0.146(17) 0.30(3) -0.106(19) -0.021(12) 0.038(13)
C36A 0.034(13) 0.096(12) 0.21(2) -0.058(12) -0.008(9) 0.015(10)
C37A 0.079(8) 0.072(7) 0.070(4) -0.012(5) 0.000(3) 0.003(4)
O38A 0.086(8) 0.077(8) 0.050(6) 0.017(6) -0.003(5) -0.011(6)
C39A 0.056(12) 0.114(14) 0.086(15) 0.021(11) 0.013(10) -0.036(10)
C40A 0.071(10) 0.071(7) 0.028(10) -0.017(6) -0.008(7) 0.007(5)
C41A 0.103(15) 0.090(9) 0.074(16) 0.001(10) -0.027(11) 0.026(9)
C42A 0.131(16) 0.099(15) 0.023(11) -0.029(9) 0.001(8) -0.001(10)
Cu1B 0.0435(13) 0.0677(17) 0.0884(19) -0.0078(15) 0.0011(12) -0.0011(11)
S1B 0.060(3) 0.063(4) 0.080(4) -0.003(3) 0.005(3) 0.005(3)
O1B 0.047(7) 0.061(8) 0.066(8) 0.006(7) 0.005(6) 0.015(6)
C1B 0.044(7) 0.065(12) 0.070(8) -0.028(7) -0.016(6) -0.023(8)
N2B 0.067(7) 0.033(9) 0.115(10) 0.011(9) 0.014(6) 0.007(7)
C3B 0.054(7) 0.056(12) 0.079(7) -0.019(6) -0.016(5) -0.024(8)
C4B 0.064(8) 0.082(13) 0.083(11) -0.017(10) -0.006(5) 0.008(9)
N5B 0.045(6) 0.066(11) 0.079(8) -0.023(7) -0.014(5) -0.021(7)
C6B 0.068(9) 0.105(16) 0.083(12) -0.027(11) 0.010(8) 0.016(11)
C7B 0.089(10) 0.040(10) 0.141(12) 0.018(7) 0.039(9) -0.001(7)
N8B 0.077(11) 0.022(8) 0.112(11) -0.007(7) 0.015(7) -0.014(6)
C9B 0.056(11) 0.062(12) 0.111(11) 0.005(8) -0.003(8) 0.008(9)
C10B 0.053(11) 0.047(8) 0.123(13) 0.005(9) -0.005(8) -0.010(6)
N11B 0.075(11) 0.045(10) 0.133(12) 0.017(8) 0.018(8) -0.009(7)
C12B 0.080(14) 0.071(14) 0.178(17) 0.051(11) 0.040(12) -0.022(10)
C13B 0.084(5) 0.089(5) 0.088(5) -0.003(2) -0.001(2) -0.001(3)
C14B 0.071(14) 0.113(12) 0.087(12) -0.030(9) -0.006(11) -0.025(10)
C15B 0.057(14) 0.22(2) 0.087(12) -0.018(13) -0.002(14) -0.045(16)
C16B 0.063(19) 0.28(3) 0.100(16) 0.054(17) 0.002(13) -0.04(2)
C17B 0.062(17) 0.192(17) 0.107(18) 0.053(13) -0.047(14) -0.035(14)
C18B 0.048(12) 0.084(8) 0.102(14) 0.006(7) -0.025(11) -0.043(9)
C19B 0.070(8) 0.091(14) 0.086(13) -0.021(8) -0.012(8) 0.011(9)
C20B 0.118(18) 0.102(16) 0.124(19) -0.021(12) -0.055(12) -0.002(12)
C21B 0.091(18) 0.19(2) 0.087(18) -0.037(14) -0.023(11) 0.027(13)
C22B 0.049(14) 0.18(2) 0.15(2) -0.038(14) -0.001(12) 0.010(13)
C23B 0.030(12) 0.109(14) 0.15(2) -0.026(12) 0.010(11) 0.002(8)
C24B 0.044(11) 0.105(14) 0.103(15) -0.017(11) 0.024(10) 0.010(8)
C25B 0.070(9) 0.071(13) 0.101(9) -0.002(11) -0.004(6) 0.019(10)
C26B 0.146(15) 0.067(14) 0.098(9) -0.025(16) -0.016(9) 0.062(14)
C27B 0.159(19) 0.073(16) 0.099(10) -0.009(14) -0.004(11) 0.021(17)
C28B 0.163(18) 0.12(2) 0.143(15) 0.024(19) 0.026(16) 0.06(2)
C29B 0.085(12) 0.19(2) 0.15(2) 0.04(2) 0.032(10) 0.025(17)
C30B 0.064(10) 0.129(18) 0.142(15) 0.012(17) 0.014(8) 0.015(14)
C31B 0.081(10) 0.053(7) 0.127(17) 0.012(10) 0.007(10) -0.001(5)
C32B 0.079(13) 0.100(13) 0.21(3) 0.038(16) -0.008(13) 0.024(9)
C33B 0.122(17) 0.097(16) 0.27(3) 0.04(2) -0.030(18) 0.028(11)
C34B 0.127(18) 0.095(13) 0.23(3) 0.02(2) 0.056(18) 0.023(13)
C35B 0.161(19) 0.059(8) 0.15(2) 0.028(14) 0.034(18) -0.015(12)
C36B 0.136(14) 0.050(9) 0.120(19) 0.010(13) 0.039(12) -0.018(9)
C37B 0.054(8) 0.055(9) 0.097(7) -0.003(5) -0.001(5) -0.010(4)
O38B 0.056(7) 0.080(9) 0.122(11) 0.005(6) 0.003(6) -0.018(6)
C39B 0.063(14) 0.062(15) 0.19(2) -0.033(12) 0.050(13) -0.018(8)
C40B 0.029(9) 0.093(11) 0.052(10) 0.007(6) -0.001(8) -0.010(6)
C41B 0.049(11) 0.089(12) 0.051(13) -0.012(8) -0.026(9) 0.001(7)
C42B 0.047(12) 0.103(15) 0.080(10) 0.036(9) 0.005(9) 0.002(9)
Cu1C 0.0697(15) 0.0776(19) 0.0654(17) 0.0025(16) -0.0063(13) -0.0082(13)
S1C 0.071(3) 0.063(4) 0.061(4) 0.016(3) -0.005(3) 0.001(3)
O1C 0.083(8) 0.073(9) 0.086(10) -0.013(8) 0.001(7) -0.027(7)
C1C 0.052(10) 0.062(10) 0.065(10) -0.003(5) -0.017(7) -0.030(6)
N2C 0.070(11) 0.091(10) 0.048(9) -0.009(6) -0.023(6) -0.014(7)
C3C 0.068(12) 0.082(11) 0.063(8) -0.024(7) -0.021(7) -0.026(8)
C4C 0.089(4) 0.094(3) 0.091(4) -0.001(2) 0.000(2) -0.001(2)
N5C 0.065(10) 0.079(10) 0.066(8) -0.004(6) -0.023(6) -0.012(6)
C6C 0.085(13) 0.093(13) 0.063(11) 0.006(8) -0.024(8) 0.017(11)
C7C 0.088(8) 0.082(11) 0.035(8) 0.001(7) -0.005(5) 0.000(8)
N8C 0.071(6) 0.065(10) 0.037(8) -0.001(7) -0.012(6) -0.013(7)
C9C 0.073(7) 0.098(13) 0.049(8) 0.017(8) -0.006(7) -0.002(10)
C10C 0.098(5) 0.175(18) 0.025(11) 0.001(11) 0.006(6) 0.039(7)
N11C 0.089(8) 0.093(12) 0.036(8) -0.003(8) -0.001(6) 0.001(9)
C12C 0.100(11) 0.070(13) 0.043(10) 0.003(10) 0.007(7) 0.002(10)
C13C 0.073(11) 0.128(16) 0.091(8) 0.004(9) 0.003(7) 0.004(12)
C14C 0.144(15) 0.20(2) 0.069(8) -0.003(19) 0.003(10) -0.051(17)
C15C 0.22(3) 0.29(4) 0.093(8) -0.01(2) 0.049(14) -0.07(3)
C16C 0.18(2) 0.43(7) 0.21(2) -0.11(3) 0.09(2) -0.15(4)
C17C 0.110(17) 0.24(4) 0.28(3) -0.07(3) 0.086(16) -0.02(2)
C18C 0.101(13) 0.16(2) 0.22(2) -0.03(2) 0.029(10) 0.071(19)
C19C 0.077(9) 0.096(4) 0.137(18) 0.009(8) 0.024(9) -0.004(3)
C20C 0.103(13) 0.102(5) 0.26(3) -0.068(17) -0.035(17) 0.029(7)
C21C 0.107(4) 0.112(4) 0.114(5) 0.000(3) -0.003(3) 0.004(2)
C22C 0.114(4) 0.110(4) 0.117(5) 0.000(3) -0.001(3) 0.003(2)
C23C 0.113(11) 0.100(5) 0.15(2) 0.043(14) -0.008(13) -0.019(7)
C24C 0.105(4) 0.097(4) 0.104(5) -0.002(3) 0.001(3) -0.003(2)
C25C 0.052(11) 0.101(11) 0.045(7) 0.011(6) -0.007(8) -0.005(11)
C26C 0.056(12) 0.150(13) 0.062(10) -0.008(9) 0.024(13) 0.022(13)
C27C 0.086(17) 0.181(17) 0.049(8) -0.005(11) 0.027(13) -0.088(15)
C28C 0.079(16) 0.24(2) 0.054(12) 0.044(13) -0.009(13) -0.04(2)
C29C 0.074(14) 0.152(14) 0.075(12) 0.059(10) -0.008(15) -0.029(13)
C30C 0.127(17) 0.095(11) 0.064(11) 0.023(8) -0.026(14) -0.016(13)
C31C 0.089(5) 0.135(9) 0.035(13) 0.039(13) 0.021(7) 0.013(4)
C32C 0.098(6) 0.137(8) 0.14(2) 0.023(18) 0.023(14) 0.018(6)
C33C 0.105(4) 0.111(4) 0.110(5) 0.003(3) -0.002(3) 0.008(2)
C34C 0.121(5) 0.121(4) 0.122(5) -0.001(3) 0.001(3) -0.002(2)
C35C 0.114(4) 0.118(4) 0.118(5) 0.001(3) -0.001(3) -0.004(2)
C36C 0.107(7) 0.130(8) 0.16(2) 0.081(16) 0.027(15) -0.008(5)
C37C 0.094(9) 0.066(9) 0.046(8) 0.007(5) -0.012(4) -0.010(4)
O38C 0.061(7) 0.075(8) 0.047(8) 0.003(5) -0.020(5) -0.009(5)
C39C 0.097(15) 0.105(16) 0.069(15) -0.009(10) -0.022(11) -0.035(10)
C40C 0.061(12) 0.084(12) 0.046(12) 0.002(7) 0.000(7) -0.018(6)
C41C 0.060(12) 0.090(14) 0.073(13) 0.013(10) -0.018(8) -0.032(8)
C42C 0.094(14) 0.062(12) 0.069(14) 0.001(8) 0.019(10) -0.020(8)
Cu1D 0.0646(16) 0.094(2) 0.079(2) 0.0174(17) -0.0015(15) -0.0096(13)
S1D 0.063(3) 0.067(4) 0.083(4) 0.000(3) -0.004(3) -0.006(3)
O1D 0.084(9) 0.126(12) 0.067(10) 0.004(8) 0.003(7) -0.050(8)
C1D 0.089(9) 0.022(8) 0.073(9) -0.017(6) -0.009(7) -0.034(5)
N2D 0.109(12) 0.061(10) 0.055(8) 0.004(6) 0.010(7) -0.016(6)
C3D 0.095(4) 0.091(4) 0.092(4) 0.000(2) 0.003(2) -0.003(2)
C4D 0.075(12) 0.059(9) 0.103(9) -0.011(8) 0.019(8) -0.018(6)
N5D 0.075(10) 0.051(10) 0.099(9) -0.040(8) -0.009(7) -0.027(6)
C6D 0.059(12) 0.082(14) 0.090(10) -0.052(10) 0.014(8) -0.033(9)
C7D 0.108(10) 0.047(12) 0.080(7) 0.024(8) -0.014(5) 0.019(10)
N8D 0.078(7) 0.090(12) 0.077(8) 0.054(10) -0.003(6) -0.050(8)
C9D 0.060(8) 0.22(2) 0.072(7) 0.039(12) -0.001(7) -0.084(12)
C10D 0.103(8) 0.103(14) 0.096(8) -0.082(13) -0.038(6) 0.005(9)
N11D 0.093(8) 0.061(10) 0.088(7) -0.032(11) -0.024(6) -0.012(9)
C12D 0.069(10) 0.099(15) 0.071(10) 0.001(12) 0.002(8) -0.028(11)
C13D 0.131(8) 0.076(13) 0.122(7) 0.025(10) -0.013(5) -0.011(11)
C14D 0.186(14) 0.20(3) 0.107(13) 0.035(19) -0.019(9) -0.007(18)
C15D 0.166(13) 0.17(2) 0.146(13) 0.08(2) 0.013(9) 0.020(18)
C16D 0.160(6) 0.159(6) 0.157(6) 0.001(3) 0.004(3) 0.000(3)
C17D 0.135(4) 0.137(5) 0.140(5) 0.004(3) -0.013(2) 0.008(3)
C18D 0.176(16) 0.25(3) 0.175(15) 0.03(2) -0.010(11) 0.11(2)
C19D 0.076(13) 0.080(7) 0.196(19) -0.051(11) 0.007(10) -0.008(7)
C20D 0.123(15) 0.059(9) 0.19(2) -0.022(14) -0.053(11) 0.005(9)
C21D 0.163(17) 0.080(8) 0.12(2) 0.016(13) 0.004(12) 0.032(10)
C22D 0.148(9) 0.148(9) 0.149(9) 0.000(3) 0.000(3) 0.001(3)
C23D 0.057(13) 0.125(10) 0.24(3) 0.005(15) 0.003(11) 0.045(10)
C24D 0.061(15) 0.151(9) 0.20(3) -0.062(16) 0.003(12) 0.028(11)
C25D 0.103(16) 0.183(18) 0.075(7) 0.022(10) -0.017(9) -0.057(13)
C26D 0.065(15) 0.203(17) 0.086(10) 0.058(10) 0.016(11) -0.064(11)
C27D 0.17(2) 0.124(14) 0.079(13) 0.028(11) 0.005(14) -0.028(12)
C28D 0.148(9) 0.150(9) 0.149(9) 0.001(3) 0.002(3) -0.005(3)
C29D 0.086(16) 0.169(15) 0.102(11) -0.003(12) 0.009(14) -0.011(12)
C30D 0.061(14) 0.27(2) 0.102(12) -0.011(11) 0.010(15) -0.019(15)
C31D 0.106(9) 0.109(10) 0.076(12) -0.027(12) -0.030(7) 0.012(10)
C32D 0.18(2) 0.133(13) 0.16(2) 0.058(17) 0.025(15) 0.064(13)
C33D 0.144(7) 0.149(7) 0.146(7) 0.001(3) 0.005(3) -0.002(3)
C34D 0.061(13) 0.154(10) 0.15(2) -0.008(16) 0.022(11) -0.009(11)
C35D 0.13(2) 0.137(10) 0.18(3) -0.018(17) 0.086(16) 0.003(14)
C36D 0.072(14) 0.085(10) 0.125(19) -0.063(12) 0.021(11) -0.034(9)
C37D 0.107(9) 0.032(8) 0.092(8) -0.008(7) -0.005(5) -0.019(4)
O38D 0.074(7) 0.036(7) 0.109(9) -0.006(6) 0.004(6) -0.018(5)
C39D 0.019(10) 0.096(13) 0.137(18) 0.039(11) 0.010(10) -0.027(8)
C40D 0.072(11) 0.044(9) 0.081(10) 0.001(9) -0.025(10) -0.022(5)
C41D 0.061(13) 0.098(15) 0.085(11) 0.003(10) -0.018(9) -0.015(9)
C42D 0.097(14) 0.059(9) 0.072(14) 0.019(10) -0.018(10) -0.002(8)
P1A 0.069(4) 0.104(5) 0.206(7) -0.018(4) -0.006(4) 0.022(3)
F1A 0.148(9) 0.108(6) 0.158(5) -0.005(6) -0.017(6) 0.037(5)
F2A 0.150(7) 0.093(8) 0.252(10) -0.018(7) -0.060(8) 0.031(5)
F3A 0.176(8) 0.168(9) 0.206(14) 0.006(7) 0.000(6) -0.054(8)
F4A 0.211(11) 0.121(8) 0.207(9) 0.008(7) 0.077(7) 0.023(6)
F5A 0.158(4) 0.152(3) 0.154(3) 0.004(2) -0.011(2) 0.012(2)
F6A 0.133(3) 0.135(3) 0.147(3) -0.009(2) 0.003(2) -0.012(2)
P1B 0.085(4) 0.080(4) 0.097(5) -0.017(3) -0.009(3) 0.012(3)
F1B 0.107(7) 0.078(6) 0.176(8) 0.009(6) -0.022(5) 0.019(5)
F2B 0.184(11) 0.124(6) 0.129(9) -0.047(6) -0.020(6) -0.028(6)
F3B 0.086(6) 0.136(9) 0.105(6) -0.016(5) -0.004(4) -0.004(5)
F4B 0.070(6) 0.142(7) 0.118(8) 0.004(6) -0.015(5) 0.023(5)
F5B 0.109(7) 0.071(5) 0.142(8) 0.000(5) -0.039(5) -0.005(5)
F6B 0.086(6) 0.178(11) 0.142(7) -0.003(6) 0.015(5) 0.040(6)
P1C 0.084(4) 0.093(5) 0.110(5) -0.009(4) 0.016(3) 0.005(3)
F1C 0.081(6) 0.096(5) 0.199(11) -0.013(4) 0.004(5) 0.001(4)
F2C 0.136(3) 0.136(4) 0.129(3) 0.002(2) -0.007(2) 0.015(2)
F3C 0.084(7) 0.094(7) 0.123(4) 0.007(5) 0.034(5) 0.011(5)
F4C 0.113(6) 0.125(6) 0.144(10) -0.047(5) 0.061(4) -0.031(5)
F5C 0.074(6) 0.173(9) 0.120(6) -0.017(6) 0.008(5) 0.031(5)
F6C 0.140(7) 0.106(8) 0.119(6) -0.025(6) 0.033(5) 0.008(5)
P1D 0.092(5) 0.079(4) 0.118(6) 0.024(4) -0.011(3) -0.020(3)
F1D 0.123(8) 0.101(6) 0.114(8) 0.026(5) -0.013(5) -0.047(5)
F2D 0.133(8) 0.169(11) 0.177(8) 0.032(7) 0.040(6) -0.056(6)
F3D 0.180(9) 0.154(8) 0.126(9) -0.009(7) -0.059(6) 0.058(7)
F4D 0.128(9) 0.140(7) 0.191(10) 0.016(7) -0.044(6) -0.068(6)
F5D 0.142(8) 0.111(9) 0.157(7) -0.006(6) 0.035(6) -0.037(6)
F6D 0.109(7) 0.104(6) 0.237(12) 0.062(7) -0.056(6) -0.028(5)

loop_
_atom_type_symbol
_atom_type_description
_atom_type_scat_dispersion_real
_atom_type_scat_dispersion_imag
_atom_type_scat_source
C C 0.0033 0.0016 'International Tables Vol C Tables 4.2.6.8 and 6.1.1.4'
H H 0.0000 0.0000 'International Tables Vol C Tables 4.2.6.8 and 6.1.1.4'
N N 0.0061 0.0033 'International Tables Vol C Tables 4.2.6.8 and 6.1.1.4'
O O 0.0106 0.0060 'International Tables Vol C Tables 4.2.6.8 and 6.1.1.4'
F F 0.0171 0.0103 'International Tables Vol C Tables 4.2.6.8 and 6.1.1.4'
P P 0.1023 0.0942 'International Tables Vol C Tables 4.2.6.8 and 6.1.1.4'
S S 0.1246 0.1234 'International Tables Vol C Tables 4.2.6.8 and 6.1.1.4'
Cu Cu 0.3201 1.2651 'International Tables Vol C Tables 4.2.6.8 and 6.1.1.4'

loop_
_geom_angle_atom_site_label_1
_geom_angle_atom_site_label_2
_geom_angle_atom_site_label_3
_geom_angle
O1A Cu1A O1B 77.7(4)
O1A Cu1A N2A 99.3(5)
O1B Cu1A N2A 173.5(5)
O1A Cu1A N8A 157.5(5)
O1B Cu1A N8A 96.2(5)
N2A Cu1A N8A 88.7(6)
O1A Cu1A Cu1B 43.5(3)
O1B Cu1A Cu1B 44.4(3)
N2A Cu1A Cu1B 136.0(4)
N8A Cu1A Cu1B 118.4(4)
C40A S1A S1B 108.2(6)
Cu1A O1A Cu1B 93.5(4)
N2A C1A N5A 107.5(16)
N2A C1A C37A 128.0(16)
N5A C1A C37A 124.5(16)
C1A N2A C3A 112.6(15)
C1A N2A Cu1A 121.9(12)
C3A N2A Cu1A 125.2(12)
C4A C3A N2A 104.9(17)
C4A C3A C13A 131.7(16)
N2A C3A C13A 122.9(15)
C3A C4A N5A 106.7(17)
C3A C4A C19A 133.6(18)
N5A C4A C19A 118.4(16)
C1A N5A C6A 129.2(16)
C1A N5A C4A 107.9(16)
C6A N5A C4A 122.4(15)
N5A C6A H6A1 109.8
N5A C6A H6A2 109.3
H6A1 C6A H6A2 109.5
N5A C6A H6A3 109.4
H6A1 C6A H6A3 109.5
H6A2 C6A H6A3 109.5
N8A C7A N11A 111.1(17)
N8A C7A C37A 128.0(18)
N11A C7A C37A 120.8(18)
C7A N8A C9A 103.2(17)
C7A N8A Cu1A 119.8(13)
C9A N8A Cu1A 135.3(14)
C10A C9A N8A 111(2)
C10A C9A C25A 131(2)
N8A C9A C25A 117.9(18)
C9A C10A N11A 107(2)
C9A C10A C31A 129(2)
N11A C10A C31A 122.8(19)
C7A N11A C10A 106.8(18)
C7A N11A C12A 130.5(16)
C10A N11A C12A 122.2(16)
N11A C12A H12A 110.5
N11A C12A H12B 107.0
H12A C12A H12B 109.5
N11A C12A H12C 110.9
H12A C12A H12C 109.5
H12B C12A H12C 109.5
C14A C13A C18A 132.8(19)
C14A C13A C3A 116.3(16)
C18A C13A C3A 110.8(16)
C13A C14A C15A 117.7(19)
C13A C14A H14A 121.1
C15A C14A H14A 121.1
C16A C15A C14A 109.0(19)
C16A C15A H15A 125.5
C14A C15A H15A 125.5
C17A C16A C15A 134(2)
C17A C16A H16A 113.1
C15A C16A H16A 113.1
C16A C17A C18A 116.7(19)
C16A C17A H17A 121.6
C18A C17A H17A 121.6
C13A C18A C17A 109.9(18)
C13A C18A H18A 125.0
C17A C18A H18A 125.0
C24A C19A C20A 117(2)
C24A C19A C4A 120.2(17)
C20A C19A C4A 123.1(17)
C21A C20A C19A 121(2)
C21A C20A H20A 119.3
C19A C20A H20A 119.3
C20A C21A C22A 116(3)
C20A C21A H21A 122.1
C22A C21A H21A 122.1
C23A C22A C21A 128(3)
C23A C22A H22A 115.8
C21A C22A H22A 115.8
C22A C23A C24A 110(2)
C22A C23A H23A 124.9
C24A C23A H23A 124.9
C23A C24A C19A 128(2)
C23A C24A H24A 116.2
C19A C24A H24A 116.2
C30A C25A C26A 119(2)
C30A C25A C9A 116.4(18)
C26A C25A C9A 124.6(18)
C25A C26A C27A 125(2)
C25A C26A H26A 117.4
C27A C26A H26A 117.4
C28A C27A C26A 113(2)
C28A C27A H27A 123.7
C26A C27A H27A 123.6
C27A C28A C29A 126(3)
C27A C28A H28A 117.2
C29A C28A H28A 117.2
C30A C29A C28A 118(2)
C30A C29A H29A 120.9
C28A C29A H29A 120.9
C25A C30A C29A 120(2)
C25A C30A H30A 120.2
C29A C30A H30A 120.2
C32A C31A C36A 116.7(18)
C32A C31A C10A 116.7(16)
C36A C31A C10A 126.5(16)
C33A C32A C31A 125(2)
C33A C32A H32A 117.3
C31A C32A H32A 117.3
C32A C33A C34A 115(2)
C32A C33A H33A 122.7
C34A C33A H33A 122.7
C35A C34A C33A 123(2)
C35A C34A H34A 118.3
C33A C34A H34A 118.3
C34A C35A C36A 119(2)
C34A C35A H35A 120.7
C36A C35A H35A 120.7
C35A C36A C31A 121.2(18)
C35A C36A H36A 119.4
C31A C36A H36A 119.4
O38A C37A C1A 107.6(14)
O38A C37A C7A 112.3(14)
C1A C37A C7A 107.1(15)
O38A C37A C40A 106.1(14)
C1A C37A C40A 110.8(13)
C7A C37A C40A 112.9(13)
C37A O38A C39A 116.1(13)
O38A C39A H39A 109.0
O38A C39A H39B 110.9
H39A C39A H39B 109.5
O38A C39A H39C 108.5
H39A C39A H39C 109.5
H39B C39A H39C 109.5
C42A C40A C41A 110.1(13)
C42A C40A C37A 108.5(13)
C41A C40A C37A 114.6(13)
C42A C40A S1A 113.3(11)
C41A C40A S1A 101.9(11)
C37A C40A S1A 108.4(11)
C40A C41A H41A 111.4
C40A C41A H41B 108.9
H41A C41A H41B 109.5
C40A C41A H41C 108.1
H41A C41A H41C 109.5
H41B C41A H41C 109.5
C40A C42A H42A 108.6
C40A C42A H42B 108.4
H42A C42A H42B 109.5
C40A C42A H42C 111.4
H42A C42A H42C 109.5
H42B C42A H42C 109.5
O1A Cu1B N2B 172.3(5)
O1A Cu1B O1B 77.3(4)
N2B Cu1B O1B 96.8(5)
O1A Cu1B N8B 101.0(5)
N2B Cu1B N8B 86.2(5)
O1B Cu1B N8B 161.5(5)
O1A Cu1B Cu1A 43.0(3)
N2B Cu1B Cu1A 134.3(4)
O1B Cu1B Cu1A 44.3(3)
N8B Cu1B Cu1A 123.2(4)
C40B S1B S1A 106.6(6)
Cu1A O1B Cu1B 91.3(4)
N5B C1B N2B 107.3(16)
N5B C1B C37B 127.2(17)
N2B C1B C37B 125.4(16)
C3B N2B C1B 104.6(14)
C3B N2B Cu1B 131.9(12)
C1B N2B Cu1B 122.1(12)
C4B C3B N2B 112.1(18)
C4B C3B C13B 134.6(18)
N2B C3B C13B 113.3(15)
N5B C4B C3B 104.2(17)
N5B C4B C19B 131.4(17)
C3B C4B C19B 124(2)
C4B N5B C1B 111.7(16)
C4B N5B C6B 114.9(15)
C1B N5B C6B 133.2(16)
N5B C6B H6B1 108.8
N5B C6B H6B2 109.9
H6B1 C6B H6B2 109.5
N5B C6B H6B3 109.8
H6B1 C6B H6B3 109.5
H6B2 C6B H6B3 109.5
N11B C7B N8B 113.2(18)
N11B C7B C37B 127(2)
N8B C7B C37B 119.1(18)
C9B N8B C7B 101.7(16)
C9B N8B Cu1B 129.9(13)
C7B N8B Cu1B 125.4(12)
C10B C9B N8B 111.3(19)
C10B C9B C25B 129.3(17)
N8B C9B C25B 118.8(17)
C9B C10B N11B 105.4(18)
C9B C10B C31B 135.3(19)
N11B C10B C31B 119.1(17)
C7B N11B C10B 108.0(19)
C7B N11B C12B 131.1(18)
C10B N11B C12B 120.7(16)
N11B C12B H12D 110.0
N11B C12B H12E 110.5
H12D C12B H12E 109.5
N11B C12B H12F 107.9
H12D C12B H12F 109.5
H12E C12B H12F 109.5
C18B C13B C14B 112.0(19)
C18B C13B C3B 122.3(17)
C14B C13B C3B 125.1(17)
C13B C14B C15B 120(2)
C13B C14B H14B 119.8
C15B C14B H14B 119.8
C16B C15B C14B 130(3)
C16B C15B H15B 115.1
C14B C15B H15B 115.1
C15B C16B C17B 108(3)
C15B C16B H16B 126.2
C17B C16B H16B 126.2
C18B C17B C16B 125(3)
C18B C17B H17B 117.5
C16B C17B H17B 117.5
C13B C18B C17B 125(2)
C13B C18B H18B 117.5
C17B C18B H18B 117.5
C24B C19B C20B 115.5(17)
C24B C19B C4B 122.7(15)
C20B C19B C4B 121.7(15)
C21B C20B C19B 125.6(19)
C21B C20B H20B 117.2
C19B C20B H20B 117.2
C22B C21B C20B 112(2)
C22B C21B H21B 124.2
C20B C21B H21B 124.2
C23B C22B C21B 130(2)
C23B C22B H22B 114.9
C21B C22B H22B 114.9
C22B C23B C24B 111.3(19)
C22B C23B H23B 124.4
C24B C23B H23B 124.4
C19B C24B C23B 125.8(18)
C19B C24B H24B 117.1
C23B C24B H24B 117.1
C26B C25B C30B 115.2(19)
C26B C25B C9B 118.2(15)
C30B C25B C9B 126.5(17)
C25B C26B C27B 126(2)
C25B C26B H26B 117.0
C27B C26B H26B 117.0
C28B C27B C26B 114(2)
C28B C27B H27B 122.8
C26B C27B H27B 122.8
C27B C28B C29B 124(3)
C27B C28B H28B 118.0
C29B C28B H28B 118.0
C30B C29B C28B 117(2)
C30B C29B H29B 121.4
C28B C29B H29B 121.4
C29B C30B C25B 123(2)
C29B C30B H30B 118.5
C25B C30B H30B 118.5
C36B C31B C32B 119.4(18)
C36B C31B C10B 120.3(14)
C32B C31B C10B 120.3(14)
C33B C32B C31B 122(2)
C33B C32B H32B 119.2
C31B C32B H32B 119.2
C34B C33B C32B 118(2)
C34B C33B H33B 120.8
C32B C33B H33B 120.8
C33B C34B C35B 121(2)
C33B C34B H34B 119.7
C35B C34B H34B 119.7
C34B C35B C36B 120(2)
C34B C35B H35B 119.8
C36B C35B H35B 119.8
C35B C36B C31B 119.7(19)
C35B C36B H36B 120.2
C31B C36B H36B 120.2
O38B C37B C7B 109.9(15)
O38B C37B C40B 106.7(14)
C7B C37B C40B 111.0(14)
O38B C37B C1B 105.3(13)
C7B C37B C1B 112.5(16)
C40B C37B C1B 111.2(14)
C39B O38B C37B 121.1(14)
O38B C39B H39D 109.3
O38B C39B H39E 111.9
H39D C39B H39E 109.5
O38B C39B H39F 107.2
H39D C39B H39F 109.5
H39E C39B H39F 109.5
C42B C40B C37B 112.9(15)
C42B C40B C41B 108.0(13)
C37B C40B C41B 111.9(13)
C42B C40B S1B 113.2(10)
C37B C40B S1B 109.4(11)
C41B C40B S1B 100.9(11)
C40B C41B H41D 109.3
C40B C41B H41E 109.3
H41D C41B H41E 109.5
C40B C41B H41F 109.8
H41D C41B H41F 109.5
H41E C41B H41F 109.5
C40B C42B H42D 109.2
C40B C42B H42E 107.4
H42D C42B H42E 109.5
C40B C42B H42F 111.8
H42D C42B H42F 109.5
H42E C42B H42F 109.5
N8C Cu1C N2C 86.0(6)
N8C Cu1C O1D 100.1(5)
N2C Cu1C O1D 158.8(5)
N8C Cu1C O1C 172.8(5)
N2C Cu1C O1C 98.9(6)
O1D Cu1C O1C 77.2(5)
N8C Cu1C Cu1D 137.2(4)
N2C Cu1C Cu1D 119.4(4)
O1D Cu1C Cu1D 44.5(3)
O1C Cu1C Cu1D 44.0(3)
C40C S1C S1D 108.2(6)
Cu1D O1C Cu1C 90.6(5)
N2C C1C N5C 107.2(18)
N2C C1C C37C 130.8(19)
N5C C1C C37C 121.7(18)
C1C N2C C3C 106.1(17)
C1C N2C Cu1C 119.3(14)
C3C N2C Cu1C 133.3(14)
N2C C3C C4C 112.4(19)
N2C C3C C13C 120.8(18)
C4C C3C C13C 127(2)
N5C C4C C3C 101.5(19)
N5C C4C C19C 126.4(19)
C3C C4C C19C 132(2)
C4C N5C C1C 112.6(18)
C4C N5C C6C 118.4(17)
C1C N5C C6C 128.9(16)
N5C C6C H6C1 110.6
N5C C6C H6C2 109.4
H6C1 C6C H6C2 109.5
N5C C6C H6C3 108.4
H6C1 C6C H6C3 109.5
H6C2 C6C H6C3 109.5
N8C C7C N11C 107.2(16)
N8C C7C C37C 121.8(17)
N11C C7C C37C 130.1(18)
C7C N8C C9C 107.5(14)
C7C N8C Cu1C 125.3(12)
C9C N8C Cu1C 125.1(11)
C10C C9C C25C 129.9(17)
C10C C9C N8C 107.0(17)
C25C C9C N8C 122.1(15)
C9C C10C N11C 106.7(18)
C9C C10C C31C 128.1(17)
N11C C10C C31C 125.0(17)
C7C N11C C10C 111.1(17)
C7C N11C C12C 127.8(16)
C10C N11C C12C 120.9(16)
N11C C12C H12G 108.9
N11C C12C H12H 111.3
H12G C12C H12H 109.5
N11C C12C H12I 108.2
H12G C12C H12I 109.5
H12H C12C H12I 109.5
C14C C13C C18C 112(2)
C14C C13C C3C 124.1(17)
C18C C13C C3C 124(2)
C13C C14C C15C 130(2)
C13C C14C H14C 114.8
C15C C14C H14C 114.8
C16C C15C C14C 113(3)
C16C C15C H15C 123.4
C14C C15C H15C 123.4
C17C C16C C15C 122(3)
C17C C16C H16C 119.2
C15C C16C H16C 119.2
C16C C17C C18C 120(3)
C16C C17C H17C 119.9
C18C C17C H17C 119.9
C13C C18C C17C 123(3)
C13C C18C H18C 118.5
C17C C18C H18C 118.5
C24C C19C C20C 123(2)
C24C C19C C4C 116.7(16)
C20C C19C C4C 119.4(16)
C21C C20C C19C 113(2)
C21C C20C H20C 123.6
C19C C20C H20C 123.6
C22C C21C C20C 128(2)
C22C C21C H21C 116.2
C20C C21C H21C 116.2
C21C C22C C23C 116(2)
C21C C22C H22C 121.9
C23C C22C H22C 121.9
C22C C23C C24C 120(2)
C22C C23C H23C 120.1
C24C C23C H23C 120.1
C23C C24C C19C 120(2)
C23C C24C H24C 119.9
C19C C24C H24C 119.9
C26C C25C C30C 117.6(18)
C26C C25C C9C 124.0(16)
C30C C25C C9C 118.0(15)
C25C C26C C27C 121.0(19)
C25C C26C H26C 119.5
C27C C26C H26C 119.5
C26C C27C C28C 127(2)
C26C C27C H27C 116.7
C28C C27C H27C 116.7
C29C C28C C27C 107(2)
C29C C28C H28C 126.6
C27C C28C H28C 126.6
C30C C29C C28C 133(2)
C30C C29C H29C 113.7
C28C C29C H29C 113.7
C29C C30C C25C 115.4(18)
C29C C30C H30C 122.3
C25C C30C H30C 122.3
C36C C31C C32C 126(2)
C36C C31C C10C 115.5(17)
C32C C31C C10C 117.9(18)
C31C C32C C33C 115(2)
C31C C32C H32C 122.6
C33C C32C H32C 122.6
C34C C33C C32C 122(2)
C34C C33C H33C 119.1
C32C C33C H33C 119.1
C35C C34C C33C 120(2)
C35C C34C H34C 119.9
C33C C34C H34C 119.9
C34C C35C C36C 121(2)
C34C C35C H35C 119.5
C36C C35C H35C 119.5
C31C C36C C35C 115.7(19)
C31C C36C H36C 122.1
C35C C36C H36C 122.1
O38C C37C C7C 105.9(15)
O38C C37C C1C 111.1(15)
C7C C37C C1C 109.1(16)
O38C C37C C40C 104.2(14)
C7C C37C C40C 109.1(15)
C1C C37C C40C 116.8(15)
C37C O38C C39C 117.5(13)
O38C C39C H39G 110.6
O38C C39C H39H 108.6
H39G C39C H39H 109.5
O38C C39C H39I 109.2
H39G C39C H39I 109.5
H39H C39C H39I 109.5
C41C C40C C42C 114.4(16)
C41C C40C C37C 109.2(15)
C42C C40C C37C 114.6(15)
C41C C40C S1C 108.8(11)
C42C C40C S1C 102.2(11)
C37C C40C S1C 107.0(12)
C40C C41C H41G 109.3
C40C C41C H41H 109.4
H41G C41C H41H 109.5
C40C C41C H41I 109.7
H41G C41C H41I 109.5
H41H C41C H41I 109.5
C40C C42C H42G 110.2
C40C C42C H42H 109.9
H42G C42C H42H 109.5
C40C C42C H42I 108.3
H42G C42C H42I 109.5
H42H C42C H42I 109.5
O1C Cu1D N2D 167.0(5)
O1C Cu1D O1D 78.5(5)
N2D Cu1D O1D 98.3(6)
O1C Cu1D N8D 98.0(6)
N2D Cu1D N8D 86.0(7)
O1D Cu1D N8D 174.7(6)
O1C Cu1D Cu1C 45.5(3)
N2D Cu1D Cu1C 124.4(4)
O1D Cu1D Cu1C 44.6(4)
N8D Cu1D Cu1C 134.6(4)
C40D S1D S1C 107.0(6)
Cu1D O1D Cu1C 90.9(5)
N5D C1D N2D 111.5(17)
N5D C1D C37D 124.1(17)
N2D C1D C37D 123.8(17)
C1D N2D C3D 105.0(16)
C1D N2D Cu1D 121.9(12)
C3D N2D Cu1D 127.6(14)
C4D C3D N2D 109.4(18)
C4D C3D C13D 127(2)
N2D C3D C13D 123.0(19)
C3D C4D C19D 127(2)
C3D C4D N5D 106.1(18)
C19D C4D N5D 125.6(18)
C1D N5D C6D 133.7(16)
C1D N5D C4D 107.4(16)
C6D N5D C4D 118.7(16)
N5D C6D H6D1 110.4
N5D C6D H6D2 108.4
H6D1 C6D H6D2 109.5
N5D C6D H6D3 109.7
H6D1 C6D H6D3 109.5
H6D2 C6D H6D3 109.5
N8D C7D N11D 103.5(18)
N8D C7D C37D 126.0(19)
N11D C7D C37D 130.4(19)
C9D N8D C7D 110.2(19)
C9D N8D Cu1D 127.6(15)
C7D N8D Cu1D 121.8(14)
C10D C9D N8D 108(2)
C10D C9D C25D 130(2)
N8D C9D C25D 121(2)
C9D C10D N11D 111(2)
C9D C10D C31D 132(2)
N11D C10D C31D 117.3(17)
C10D N11D C12D 130.4(18)
C10D N11D C7D 107.1(18)
C12D N11D C7D 122.5(17)
N11D C12D H12J 110.4
N11D C12D H12K 108.6
H12J C12D H12K 109.5
N11D C12D H12L 109.4
H12J C12D H12L 109.5
H12K C12D H12L 109.5
C18D C13D C14D 118(2)
C18D C13D C3D 124(2)
C14D C13D C3D 119(2)
C13D C14D C15D 125(2)
C13D C14D H14D 117.5
C15D C14D H14D 117.5
C16D C15D C14D 113(2)
C16D C15D H15D 123.3
C14D C15D H15D 123.3
C17D C16D C15D 126(3)
C17D C16D H16D 117.0
C15D C16D H16D 117.0
C16D C17D C18D 117(3)
C16D C17D H17D 121.7
C18D C17D H17D 121.7
C13D C18D C17D 122(2)
C13D C18D H18D 119.2
C17D C18D H18D 119.2
C24D C19D C20D 123(2)
C24D C19D C4D 117.6(16)
C20D C19D C4D 119.0(16)
C21D C20D C19D 120(2)
C21D C20D H20D 119.9
C19D C20D H20D 119.9
C20D C21D C22D 120(2)
C20D C21D H21D 119.9
C22D C21D H21D 119.9
C23D C22D C21D 116(2)
C23D C22D H22D 121.8
C21D C22D H22D 121.8
C22D C23D C24D 127(2)
C22D C23D H23D 116.7
C24D C23D H23D 116.7
C19D C24D C23D 113.9(19)
C19D C24D H24D 123.1
C23D C24D H24D 123.1
C26D C25D C30D 106(2)
C26D C25D C9D 130(2)
C30D C25D C9D 124(2)
C25D C26D C27D 137(2)
C25D C26D H26D 111.3
C27D C26D H26D 111.3
C28D C27D C26D 102(2)
C28D C27D H27D 129.0
C26D C27D H27D 129.0
C29D C28D C27D 136(3)
C29D C28D H28D 111.9
C27D C28D H28D 111.9
C28D C29D C30D 107(2)
C28D C29D H29D 126.5
C30D C29D H29D 126.5
C29D C30D C25D 132(2)
C29D C30D H30D 114.2
C25D C30D H30D 114.2
C36D C31D C32D 126(2)
C36D C31D C10D 119.6(18)
C32D C31D C10D 113.6(17)
C33D C32D C31D 114(2)
C33D C32D H32D 122.8
C31D C32D H32D 122.8
C32D C33D C34D 118(2)
C32D C33D H33D 120.9
C34D C33D H33D 120.9
C33D C34D C35D 128(2)
C33D C34D H34D 115.8
C35D C34D H34D 115.8
C34D C35D C36D 112.6(19)
C34D C35D H35D 123.7
C36D C35D H35D 123.7
C31D C36D C35D 120.0(19)
C31D C36D H36D 120.0
C35D C36D H36D 120.0
O38D C37D C7D 107.3(16)
O38D C37D C40D 111.8(15)
C7D C37D C40D 113.8(15)
O38D C37D C1D 105.5(13)
C7D C37D C1D 108.2(16)
C40D C37D C1D 109.9(15)
C39D O38D C37D 124.3(14)
O38D C39D H39J 108.7
O38D C39D H39K 108.7
H39J C39D H39K 109.5
O38D C39D H39L 111.0
H39J C39D H39L 109.5
H39K C39D H39L 109.5
C42D C40D C37D 106.7(15)
C42D C40D C41D 110.2(14)
C37D C40D C41D 113.0(14)
C42D C40D S1D 102.8(11)
C37D C40D S1D 111.4(12)
C41D C40D S1D 112.2(12)
C40D C41D H41J 108.9
C40D C41D H41K 111.0
H41J C41D H41K 109.5
C40D C41D H41L 108.5
H41J C41D H41L 109.5
H41K C41D H41L 109.5
C40D C42D H42J 109.5
C40D C42D H42K 110.0
H42J C42D H42K 109.5
C40D C42D H42L 108.9
H42J C42D H42L 109.5
H42K C42D H42L 109.5
F3A P1A F6A 179.6(3)
F3A P1A F1A 89.8(2)
F6A P1A F1A 89.9(2)
F3A P1A F5A 90.0(2)
F6A P1A F5A 90.3(2)
F1A P1A F5A 90.3(2)
F3A P1A F2A 90.0(2)
F6A P1A F2A 89.7(2)
F1A P1A F2A 90.1(2)
F5A P1A F2A 179.6(3)
F3A P1A F4A 90.4(2)
F6A P1A F4A 89.9(2)
F1A P1A F4A 179.8(3)
F5A P1A F4A 89.8(2)
F2A P1A F4A 89.8(2)
F2B P1B F5B 179.8(3)
F2B P1B F1B 90.0(2)
F5B P1B F1B 89.8(2)
F2B P1B F6B 90.0(2)
F5B P1B F6B 90.1(2)
F1B P1B F6B 90.2(2)
F2B P1B F4B 90.1(2)
F5B P1B F4B 90.0(2)
F1B P1B F4B 179.8(3)
F6B P1B F4B 90.0(2)
F2B P1B F3B 90.0(2)
F5B P1B F3B 89.9(2)
F1B P1B F3B 90.0(2)
F6B P1B F3B 179.7(3)
F4B P1B F3B 89.8(2)
F1C P1C F6C 90.3(2)
F1C P1C F4C 179.7(3)
F6C P1C F4C 90.0(2)
F1C P1C F5C 90.0(2)
F6C P1C F5C 89.9(2)
F4C P1C F5C 90.0(2)
F1C P1C F2C 90.1(2)
F6C P1C F2C 89.9(2)
F4C P1C F2C 89.8(2)
F5C P1C F2C 179.7(3)
F1C P1C F3C 90.0(2)
F6C P1C F3C 179.8(3)
F4C P1C F3C 89.8(2)
F5C P1C F3C 90.2(2)
F2C P1C F3C 90.0(2)
F6D P1D F1D 90.3(2)
F6D P1D F5D 90.5(2)
F1D P1D F5D 89.9(2)
F6D P1D F4D 89.9(2)
F1D P1D F4D 179.6(3)
F5D P1D F4D 89.8(2)
F6D P1D F3D 179.5(3)
F1D P1D F3D 89.8(2)
F5D P1D F3D 90.0(2)
F4D P1D F3D 89.9(2)
F6D P1D F2D 89.9(2)
F1D P1D F2D 90.2(2)
F5D P1D F2D 179.6(3)
F4D P1D F2D 90.0(2)
F3D P1D F2D 89.6(2)

loop_
_geom_bond_atom_site_label_1
_geom_bond_atom_site_label_2
_geom_bond_distance
Cu1A O1A 1.918(10)
Cu1A O1B 1.962(9)
Cu1A N2A 1.971(13)
Cu1A N8A 2.007(15)
Cu1A Cu1B 2.807(3)
S1A C40A 1.845(16)
S1A S1B 2.051(6)
O1A Cu1B 1.937(9)
C1A N2A 1.308(18)
C1A N5A 1.393(18)
C1A C37A 1.56(2)
N2A C3A 1.409(18)
C3A C4A 1.40(2)
C3A C13A 1.52(2)
C4A N5A 1.43(2)
C4A C19A 1.47(2)
N5A C6A 1.420(17)
C6A H6A1 0.9800
C6A H6A2 0.9800
C6A H6A3 0.9800
C7A N8A 1.315(18)
C7A N11A 1.318(18)
C7A C37A 1.60(2)
N8A C9A 1.35(2)
C9A C10A 1.29(2)
C9A C25A 1.43(2)
C10A N11A 1.324(19)
C10A C31A 1.45(2)
N11A C12A 1.533(19)
C12A H12A 0.9800
C12A H12B 0.9800
C12A H12C 0.9800
C13A C14A 1.382(4)
C13A C18A 1.383(4)
C14A C15A 1.385(4)
C14A H14A 0.9500
C15A C16A 1.384(4)
C15A H15A 0.9500
C16A C17A 1.382(4)
C16A H16A 0.9500
C17A C18A 1.385(4)
C17A H17A 0.9500
C18A H18A 0.9500
C19A C24A 1.382(4)
C19A C20A 1.383(4)
C20A C21A 1.382(4)
C20A H20A 0.9500
C21A C22A 1.382(4)
C21A H21A 0.9500
C22A C23A 1.382(4)
C22A H22A 0.9500
C23A C24A 1.382(4)
C23A H23A 0.9500
C24A H24A 0.9500
C25A C30A 1.380(4)
C25A C26A 1.382(4)
C26A C27A 1.384(4)
C26A H26A 0.9500
C27A C28A 1.381(4)
C27A H27A 0.9500
C28A C29A 1.382(4)
C28A H28A 0.9500
C29A C30A 1.382(4)
C29A H29A 0.9500
C30A H30A 0.9500
C31A C32A 1.383(4)
C31A C36A 1.383(4)
C32A C33A 1.382(4)
C32A H32A 0.9500
C33A C34A 1.383(4)
C33A H33A 0.9500
C34A C35A 1.382(4)
C34A H34A 0.9500
C35A C36A 1.383(4)
C35A H35A 0.9500
C36A H36A 0.9500
C37A O38A 1.400(18)
C37A C40A 1.63(2)
O38A C39A 1.410(16)
C39A H39A 0.9800
C39A H39B 0.9800
C39A H39C 0.9800
C40A C42A 1.52(2)
C40A C41A 1.58(2)
C41A H41A 0.9800
C41A H41B 0.9800
C41A H41C 0.9800
C42A H42A 0.9800
C42A H42B 0.9800
C42A H42C 0.9800
Cu1B N2B 1.940(13)
Cu1B O1B 1.963(10)
Cu1B N8B 1.986(14)
S1B C40B 1.875(16)
C1B N5B 1.375(18)
C1B N2B 1.399(19)
C1B C37B 1.58(2)
N2B C3B 1.385(18)
C3B C4B 1.38(2)
C3B C13B 1.44(2)
C4B N5B 1.35(2)
C4B C19B 1.44(2)
N5B C6B 1.518(18)
C6B H6B1 0.9800
C6B H6B2 0.9800
C6B H6B3 0.9799
C7B N11B 1.29(2)
C7B N8B 1.41(2)
C7B C37B 1.55(2)
N8B C9B 1.397(19)
C9B C10B 1.37(2)
C9B C25B 1.50(2)
C10B N11B 1.41(2)
C10B C31B 1.49(2)
N11B C12B 1.47(2)
C12B H12D 0.9799
C12B H12E 0.9800
C12B H12F 0.9800
C13B C18B 1.380(4)
C13B C14B 1.381(4)
C14B C15B 1.382(4)
C14B H14B 0.9500
C15B C16B 1.381(4)
C15B H15B 0.9500
C16B C17B 1.381(4)
C16B H16B 0.9500
C17B C18B 1.380(4)
C17B H17B 0.9500
C18B H18B 0.9500
C19B C24B 1.382(4)
C19B C20B 1.382(4)
C20B C21B 1.381(4)
C20B H20B 0.9500
C21B C22B 1.381(4)
C21B H21B 0.9500
C22B C23B 1.380(4)
C22B H22B 0.9500
C23B C24B 1.382(4)
C23B H23B 0.9500
C24B H24B 0.9500
C25B C26B 1.381(4)
C25B C30B 1.382(4)
C26B C27B 1.382(4)
C26B H26B 0.9500
C27B C28B 1.381(4)
C27B H27B 0.9500
C28B C29B 1.381(4)
C28B H28B 0.9500
C29B C30B 1.381(4)
C29B H29B 0.9500
C30B H30B 0.9500
C31B C36B 1.383(4)
C31B C32B 1.383(4)
C32B C33B 1.382(4)
C32B H32B 0.9500
C33B C34B 1.382(4)
C33B H33B 0.9500
C34B C35B 1.382(4)
C34B H34B 0.9500
C35B C36B 1.383(4)
C35B H35B 0.9500
C36B H36B 0.9500
C37B O38B 1.406(18)
C37B C40B 1.55(2)
O38B C39B 1.398(18)
C39B H39D 0.9800
C39B H39E 0.9800
C39B H39F 0.9800
C40B C42B 1.54(2)
C40B C41B 1.56(2)
C41B H41D 0.9800
C41B H41E 0.9800
C41B H41F 0.9800
C42B H42D 0.9800
C42B H42E 0.9800
C42B H42F 0.9800
Cu1C N8C 1.933(13)
Cu1C N2C 1.953(15)
Cu1C O1D 1.954(12)
Cu1C O1C 1.983(11)
Cu1C Cu1D 2.783(3)
S1C C40C 1.894(16)
S1C S1D 2.058(6)
O1C Cu1D 1.932(11)
C1C N2C 1.341(19)
C1C N5C 1.368(19)
C1C C37C 1.51(2)
N2C C3C 1.38(2)
C3C C4C 1.38(2)
C3C C13C 1.44(2)
C4C N5C 1.37(2)
C4C C19C 1.48(2)
N5C C6C 1.532(19)
C6C H6C1 0.9800
C6C H6C2 0.9800
C6C H6C3 0.9800
C7C N8C 1.382(18)
C7C N11C 1.40(2)
C7C C37C 1.49(2)
N8C C9C 1.485(19)
C9C C10C 1.39(2)
C9C C25C 1.45(2)
C10C N11C 1.41(2)
C10C C31C 1.51(2)
N11C C12C 1.434(18)
C12C H12G 0.9800
C12C H12H 0.9800
C12C H12I 0.9800
C13C C14C 1.382(4)
C13C C18C 1.383(4)
C14C C15C 1.383(4)
C14C H14C 0.9500
C15C C16C 1.382(4)
C15C H15C 0.9500
C16C C17C 1.382(4)
C16C H16C 0.9500
C17C C18C 1.383(4)
C17C H17C 0.9500
C18C H18C 0.9500
C19C C24C 1.383(4)
C19C C20C 1.384(4)
C20C C21C 1.383(4)
C20C H20C 0.9500
C21C C22C 1.382(4)
C21C H21C 0.9500
C22C C23C 1.382(4)
C22C H22C 0.9500
C23C C24C 1.382(4)
C23C H23C 0.9500
C24C H24C 0.9500
C25C C26C 1.381(4)
C25C C30C 1.382(4)
C26C C27C 1.381(4)
C26C H26C 0.9500
C27C C28C 1.382(4)
C27C H27C 0.9500
C28C C29C 1.381(4)
C28C H28C 0.9500
C29C C30C 1.380(4)
C29C H29C 0.9500
C30C H30C 0.9500
C31C C36C 1.383(4)
C31C C32C 1.383(4)
C32C C33C 1.385(4)
C32C H32C 0.9500
C33C C34C 1.383(4)
C33C H33C 0.9500
C34C C35C 1.381(4)
C34C H34C 0.9500
C35C C36C 1.384(4)
C35C H35C 0.9500
C36C H36C 0.9500
C37C O38C 1.411(18)
C37C C40C 1.54(2)
O38C C39C 1.459(17)
C39C H39G 0.9800
C39C H39H 0.9800
C39C H39I 0.9800
C40C C41C 1.49(2)
C40C C42C 1.49(2)
C41C H41G 0.9800
C41C H41H 0.9800
C41C H41I 0.9800
C42C H42G 0.9800
C42C H42H 0.9800
C42C H42I 0.9800
Cu1D N2D 1.947(15)
Cu1D O1D 1.950(11)
Cu1D N8D 1.965(14)
S1D C40D 1.823(16)
C1D N5D 1.371(19)
C1D N2D 1.374(19)
C1D C37D 1.60(2)
N2D C3D 1.44(2)
C3D C4D 1.39(2)
C3D C13D 1.50(2)
C4D C19D 1.42(2)
C4D N5D 1.43(2)
N5D C6D 1.389(18)
C6D H6D1 0.9800
C6D H6D2 0.9800
C6D H6D3 0.9800
C7D N8D 1.41(2)
C7D N11D 1.44(2)
C7D C37D 1.51(2)
N8D C9D 1.38(2)
C9D C10D 1.31(3)
C9D C25D 1.40(3)
C10D N11D 1.39(2)
C10D C31D 1.52(3)
N11D C12D 1.43(2)
C12D H12J 0.9800
C12D H12K 0.9800
C12D H12L 0.9800
C13D C18D 1.382(4)
C13D C14D 1.383(4)
C14D C15D 1.383(4)
C14D H14D 0.9500
C15D C16D 1.382(4)
C15D H15D 0.9500
C16D C17D 1.382(4)
C16D H16D 0.9500
C17D C18D 1.383(4)
C17D H17D 0.9500
C18D H18D 0.9500
C19D C24D 1.382(4)
C19D C20D 1.382(4)
C20D C21D 1.381(4)
C20D H20D 0.9500
C21D C22D 1.383(4)
C21D H21D 0.9500
C22D C23D 1.383(4)
C22D H22D 0.9500
C23D C24D 1.383(4)
C23D H23D 0.9500
C24D H24D 0.9500
C25D C26D 1.382(4)
C25D C30D 1.383(4)
C26D C27D 1.384(4)
C26D H26D 0.9500
C27D C28D 1.381(4)
C27D H27D 0.9500
C28D C29D 1.380(4)
C28D H28D 0.9500
C29D C30D 1.381(4)
C29D H29D 0.9500
C30D H30D 0.9500
C31D C36D 1.383(4)
C31D C32D 1.384(4)
C32D C33D 1.382(4)
C32D H32D 0.9500
C33D C34D 1.383(4)
C33D H33D 0.9500
C34D C35D 1.383(4)
C34D H34D 0.9500
C35D C36D 1.383(4)
C35D H35D 0.9500
C36D H36D 0.9500
C37D O38D 1.415(19)
C37D C40D 1.53(2)
O38D C39D 1.411(15)
C39D H39J 0.9800
C39D H39K 0.9800
C39D H39L 0.9800
C40D C42D 1.50(2)
C40D C41D 1.57(2)
C41D H41J 0.9800
C41D H41K 0.9800
C41D H41L 0.9800
C42D H42J 0.9800
C42D H42K 0.9800
C42D H42L 0.9800
P1A F3A 1.574(3)
P1A F6A 1.575(3)
P1A F1A 1.575(3)
P1A F5A 1.575(3)
P1A F2A 1.576(3)
P1A F4A 1.577(3)
P1B F2B 1.575(3)
P1B F5B 1.575(3)
P1B F1B 1.576(3)
P1B F6B 1.576(3)
P1B F4B 1.577(3)
P1B F3B 1.578(3)
P1C F1C 1.575(3)
P1C F6C 1.577(3)
P1C F4C 1.577(3)
P1C F5C 1.577(3)
P1C F2C 1.577(3)
P1C F3C 1.578(3)
P1D F6D 1.574(3)
P1D F1D 1.574(3)
P1D F5D 1.575(3)
P1D F4D 1.577(3)
P1D F3D 1.577(3)
P1D F2D 1.578(3)

loop_
_geom_torsion_atom_site_label_1
_geom_torsion_atom_site_label_2
_geom_torsion_atom_site_label_3
_geom_torsion_atom_site_label_4
_geom_torsion
O1B Cu1A O1A Cu1B 33.6(4)
N2A Cu1A O1A Cu1B -152.4(5)
N8A Cu1A O1A Cu1B -42.7(15)
N5A C1A N2A C3A 4(2)
C37A C1A N2A C3A -175.1(16)
N5A C1A N2A Cu1A -169.6(10)
C37A C1A N2A Cu1A 11(2)
O1A Cu1A N2A C1A 115.6(14)
N8A Cu1A N2A C1A -43.2(14)
Cu1B Cu1A N2A C1A 88.3(14)
O1A Cu1A N2A C3A -57.1(14)
N8A Cu1A N2A C3A 144.1(14)
Cu1B Cu1A N2A C3A -84.5(15)
C1A N2A C3A C4A -6(2)
Cu1A N2A C3A C4A 167.3(12)
C1A N2A C3A C13A 167.0(15)
Cu1A N2A C3A C13A -20(2)
N2A C3A C4A N5A 5(2)
C13A C3A C4A N5A -166.8(17)
N2A C3A C4A C19A 172(2)
C13A C3A C4A C19A 0(4)
N2A C1A N5A C6A 171.8(16)
C37A C1A N5A C6A -9(3)
N2A C1A N5A C4A -0.3(19)
C37A C1A N5A C4A 178.7(16)
C3A C4A N5A C1A -3(2)
C19A C4A N5A C1A -172.3(16)
C3A C4A N5A C6A -176.0(15)
C19A C4A N5A C6A 15(3)
N11A C7A N8A C9A -4(2)
C37A C7A N8A C9A 179.4(17)
N11A C7A N8A Cu1A 163.9(11)
C37A C7A N8A Cu1A -13(2)
O1A Cu1A N8A C7A -68(2)
O1B Cu1A N8A C7A -141.1(13)
N2A Cu1A N8A C7A 43.3(14)
Cu1B Cu1A N8A C7A -100.4(13)
O1A Cu1A N8A C9A 94(2)
O1B Cu1A N8A C9A 21.4(18)
N2A Cu1A N8A C9A -154.2(18)
Cu1B Cu1A N8A C9A 62.1(19)
C7A N8A C9A C10A 0(2)
Cu1A N8A C9A C10A -164.6(14)
C7A N8A C9A C25A -179.2(16)
Cu1A N8A C9A C25A 16(3)
N8A C9A C10A N11A 4(2)
C25A C9A C10A N11A -177.5(17)
N8A C9A C10A C31A 174.5(17)
C25A C9A C10A C31A -7(4)
N8A C7A N11A C10A 6(2)
C37A C7A N11A C10A -176.9(16)
N8A C7A N11A C12A 178.2(14)
C37A C7A N11A C12A -5(3)
C9A C10A N11A C7A -6(2)
C31A C10A N11A C7A -177.2(17)
C9A C10A N11A C12A -178.8(15)
C31A C10A N11A C12A 10(3)
C4A C3A C13A C14A 117(2)
N2A C3A C13A C14A -54.2(18)
C4A C3A C13A C18A -59(2)
N2A C3A C13A C18A 129.9(15)
C18A C13A C14A C15A 0.0(2)
C3A C13A C14A C15A -174.6(12)
C13A C14A C15A C16A -0.01(18)
C14A C15A C16A C17A 0.0(5)
C15A C16A C17A C18A -0.1(7)
C14A C13A C18A C17A -0.1(4)
C3A C13A C18A C17A 174.8(11)
C16A C17A C18A C13A 0.1(5)
C3A C4A C19A C24A -93(3)
N5A C4A C19A C24A 72.1(19)
C3A C4A C19A C20A 88(2)
N5A C4A C19A C20A -106.5(17)
C24A C19A C20A C21A 0.0(2)
C4A C19A C20A C21A 178.6(15)
C19A C20A C21A C22A 0.0(2)
C20A C21A C22A C23A 0.1(5)
C21A C22A C23A C24A -0.1(6)
C22A C23A C24A C19A 0.1(6)
C20A C19A C24A C23A 0.0(5)
C4A C19A C24A C23A -178.7(14)
C10A C9A C25A C30A 48(3)
N8A C9A C25A C30A -133.5(15)
C10A C9A C25A C26A -126(2)
N8A C9A C25A C26A 53(2)
C30A C25A C26A C27A 0.0(2)
C9A C25A C26A C27A 173.1(15)
C25A C26A C27A C28A 0.0(2)
C26A C27A C28A C29A 0.1(5)
C27A C28A C29A C30A -0.1(7)
C26A C25A C30A C29A 0.1(5)
C9A C25A C30A C29A -173.6(14)
C28A C29A C30A C25A 0.0(6)
C9A C10A C31A C32A 77(2)
N11A C10A C31A C32A -113.4(17)
C9A C10A C31A C36A -104(2)
N11A C10A C31A C36A 66(2)
C36A C31A C32A C33A -0.1(2)
C10A C31A C32A C33A 179.2(14)
C31A C32A C33A C34A 0.0(2)
C32A C33A C34A C35A -0.1(5)
C33A C34A C35A C36A 0.3(7)
C34A C35A C36A C31A -0.3(6)
C32A C31A C36A C35A 0.2(5)
C10A C31A C36A C35A -179.0(16)
N2A C1A C37A O38A 151.3(17)
N5A C1A C37A O38A -28(2)
N2A C1A C37A C7A 30(2)
N5A C1A C37A C7A -148.4(16)
N2A C1A C37A C40A -93(2)
N5A C1A C37A C40A 88.0(19)
N8A C7A C37A O38A -146.8(18)
N11A C7A C37A O38A 36(2)
N8A C7A C37A C1A -29(2)
N11A C7A C37A C1A 154.2(16)
N8A C7A C37A C40A 93(2)
N11A C7A C37A C40A -84(2)
C1A C37A O38A C39A -66.3(17)
C7A C37A O38A C39A 51(2)
C40A C37A O38A C39A 175.1(12)
O38A C37A C40A C42A -56.1(16)
C1A C37A C40A C42A -172.6(14)
C7A C37A C40A C42A 67.3(18)
O38A C37A C40A C41A 67.4(16)
C1A C37A C40A C41A -49.1(19)
C7A C37A C40A C41A -169.2(14)
O38A C37A C40A S1A -179.6(10)
C1A C37A C40A S1A 63.9(15)
C7A C37A C40A S1A -56.2(16)
S1B S1A C40A C42A -42.6(13)
S1B S1A C40A C41A -160.9(9)
S1B S1A C40A C37A 77.9(10)
Cu1A O1A Cu1B O1B -33.6(4)
Cu1A O1A Cu1B N8B 127.6(5)
O1B Cu1A Cu1B O1A -129.4(6)
N2A Cu1A Cu1B O1A 41.3(8)
N8A Cu1A Cu1B O1A 162.8(7)
O1A Cu1A Cu1B N2B 169.7(8)
O1B Cu1A Cu1B N2B 40.3(8)
N2A Cu1A Cu1B N2B -149.1(9)
N8A Cu1A Cu1B N2B -27.5(9)
O1A Cu1A Cu1B O1B 129.4(6)
N2A Cu1A Cu1B O1B 170.7(8)
N8A Cu1A Cu1B O1B -67.7(7)
O1A Cu1A Cu1B N8B -68.5(6)
O1B Cu1A Cu1B N8B 162.1(7)
N2A Cu1A Cu1B N8B -27.2(8)
N8A Cu1A Cu1B N8B 94.4(7)
C40A S1A S1B C40B 109.8(8)
O1A Cu1A O1B Cu1B -33.0(4)
N8A Cu1A O1B Cu1B 125.1(5)
O1A Cu1B O1B Cu1A 32.7(4)
N2B Cu1B O1B Cu1A -152.3(5)
N8B Cu1B O1B Cu1A -54.0(16)
N5B C1B N2B C3B 1.9(17)
C37B C1B N2B C3B 179.4(14)
N5B C1B N2B Cu1B -166.2(9)
C37B C1B N2B Cu1B 11(2)
O1B Cu1B N2B C3B -46.0(16)
N8B Cu1B N2B C3B 152.3(16)
Cu1A Cu1B N2B C3B -73.1(18)
O1B Cu1B N2B C1B 118.4(12)
N8B Cu1B N2B C1B -43.2(13)
Cu1A Cu1B N2B C1B 91.4(12)
C1B N2B C3B C4B -1.0(19)
Cu1B N2B C3B C4B 165.4(13)
C1B N2B C3B C13B 177.5(13)
Cu1B N2B C3B C13B -16(2)
N2B C3B C4B N5B 0(2)
C13B C3B C4B N5B -178.4(18)
N2B C3B C4B C19B 179.3(15)
C13B C3B C4B C19B 1(3)
C3B C4B N5B C1B 1.5(19)
C19B C4B N5B C1B -178.0(17)
C3B C4B N5B C6B 176.3(13)
C19B C4B N5B C6B -3(3)
N2B C1B N5B C4B -2.2(19)
C37B C1B N5B C4B -179.7(16)
N2B C1B N5B C6B -175.7(15)
C37B C1B N5B C6B 7(3)
N11B C7B N8B C9B 1(2)
C37B C7B N8B C9B 174.1(16)
N11B C7B N8B Cu1B 163.0(12)
C37B C7B N8B Cu1B -24(2)
O1A Cu1B N8B C9B 26.1(16)
N2B Cu1B N8B C9B -151.2(16)
O1B Cu1B N8B C9B 108.9(19)
Cu1A Cu1B N8B C9B 66.4(16)
O1A Cu1B N8B C7B -130.7(15)
N2B Cu1B N8B C7B 52.0(16)
O1B Cu1B N8B C7B -48(2)
Cu1A Cu1B N8B C7B -90.4(15)
C7B N8B C9B C10B 3(2)
Cu1B N8B C9B C10B -157.4(13)
C7B N8B C9B C25B 174.8(16)
Cu1B N8B C9B C25B 14(2)
N8B C9B C10B N11B -6(2)
C25B C9B C10B N11B -176.4(17)
N8B C9B C10B C31B 179.6(17)
C25B C9B C10B C31B 9(4)
N8B C7B N11B C10B -5(2)
C37B C7B N11B C10B -177.2(18)
N8B C7B N11B C12B -179.7(17)
C37B C7B N11B C12B 8(3)
C9B C10B N11B C7B 7(2)
C31B C10B N11B C7B -178.1(16)
C9B C10B N11B C12B -177.8(16)
C31B C10B N11B C12B -3(2)
C4B C3B C13B C18B -45(2)
N2B C3B C13B C18B 136.6(12)
C4B C3B C13B C14B 125(2)
N2B C3B C13B C14B -53.0(17)
C18B C13B C14B C15B 0.00(19)
C3B C13B C14B C15B -171.3(14)
C13B C14B C15B C16B 0.0(2)
C14B C15B C16B C17B -0.1(4)
C15B C16B C17B C18B 0.2(6)
C14B C13B C18B C17B 0.1(5)
C3B C13B C18B C17B 171.6(14)
C16B C17B C18B C13B -0.2(7)
N5B C4B C19B C24B -70(2)
C3B C4B C19B C24B 110.8(18)
N5B C4B C19B C20B 114(2)
C3B C4B C19B C20B -65(2)
C24B C19B C20B C21B 0.0(2)
C4B C19B C20B C21B 176.6(15)
C19B C20B C21B C22B 0.0(2)
C20B C21B C22B C23B -0.1(5)
C21B C22B C23B C24B 0.1(7)
C20B C19B C24B C23B -0.1(5)
C4B C19B C24B C23B -176.6(16)
C22B C23B C24B C19B 0.0(6)
C10B C9B C25B C26B -134.5(18)
N8B C9B C25B C26B 55.9(19)
C10B C9B C25B C30B 42(3)
N8B C9B C25B C30B -127.9(14)
C30B C25B C26B C27B 0.1(2)
C9B C25B C26B C27B 176.8(14)
C25B C26B C27B C28B 0.0(2)
C26B C27B C28B C29B -0.1(5)
C27B C28B C29B C30B 0.0(7)
C28B C29B C30B C25B 0.2(6)
C26B C25B C30B C29B -0.2(5)
C9B C25B C30B C29B -176.5(15)
C9B C10B C31B C36B 102(2)
N11B C10B C31B C36B -72(2)
C9B C10B C31B C32B -79(2)
N11B C10B C31B C32B 107.4(15)
C36B C31B C32B C33B -0.1(2)
C10B C31B C32B C33B -179.3(15)
C31B C32B C33B C34B 0.0(2)
C32B C33B C34B C35B -0.2(5)
C33B C34B C35B C36B 0.4(6)
C34B C35B C36B C31B -0.4(6)
C32B C31B C36B C35B 0.2(4)
C10B C31B C36B C35B 179.4(15)
N11B C7B C37B O38B 31(3)
N8B C7B C37B O38B -140.9(17)
N11B C7B C37B C40B -87(2)
N8B C7B C37B C40B 101(2)
N11B C7B C37B C1B 148(2)
N8B C7B C37B C1B -24(2)
N5B C1B C37B O38B -32(2)
N2B C1B C37B O38B 151.2(15)
N5B C1B C37B C7B -151.4(16)
N2B C1B C37B C7B 32(2)
N5B C1B C37B C40B 83.4(19)
N2B C1B C37B C40B -93.6(19)
C7B C37B O38B C39B 56(2)
C40B C37B O38B C39B 176.4(14)
C1B C37B O38B C39B -65.4(19)
O38B C37B C40B C42B -56.9(17)
C7B C37B C40B C42B 62.8(19)
C1B C37B C40B C42B -171.2(13)
O38B C37B C40B C41B 65.1(17)
C7B C37B C40B C41B -175.2(15)
C1B C37B C40B C41B -49.2(18)
O38B C37B C40B S1B 176.1(10)
C7B C37B C40B S1B -64.3(17)
C1B C37B C40B S1B 61.8(16)
S1A S1B C40B C42B -47.0(13)
S1A S1B C40B C37B 79.9(11)
S1A S1B C40B C41B -162.1(8)
N2C Cu1C O1C Cu1D -123.6(5)
O1D Cu1C O1C Cu1D 35.1(5)
N5C C1C N2C C3C 3.4(18)
C37C C1C N2C C3C 177.2(17)
N5C C1C N2C Cu1C -165.3(10)
C37C C1C N2C Cu1C 8(2)
N8C Cu1C N2C C1C -40.6(13)
O1D Cu1C N2C C1C 67(2)
O1C Cu1C N2C C1C 144.7(12)
Cu1D Cu1C N2C C1C 103.1(12)
N8C Cu1C N2C C3C 154.4(15)
O1D Cu1C N2C C3C -98(2)
O1C Cu1C N2C C3C -20.4(16)
Cu1D Cu1C N2C C3C -62.0(16)
C1C N2C C3C C4C -4(2)
Cu1C N2C C3C C4C 162.5(13)
C1C N2C C3C C13C -179.3(15)
Cu1C N2C C3C C13C -13(2)
N2C C3C C4C N5C 3(2)
C13C C3C C4C N5C 177.7(16)
N2C C3C C4C C19C 174.5(18)
C13C C3C C4C C19C -10(3)
C3C C4C N5C C1C 0(2)
C19C C4C N5C C1C -172.9(17)
C3C C4C N5C C6C 175.6(13)
C19C C4C N5C C6C 3(3)
N2C C1C N5C C4C -2(2)
C37C C1C N5C C4C -176.4(16)
N2C C1C N5C C6C -177.5(14)
C37C C1C N5C C6C 8(3)
N11C C7C N8C C9C 5.7(18)
C37C C7C N8C C9C 176.1(16)
N11C C7C N8C Cu1C 170.1(10)
C37C C7C N8C Cu1C -20(2)
N2C Cu1C N8C C7C 48.1(13)
O1D Cu1C N8C C7C -111.4(13)
Cu1D Cu1C N8C C7C -82.4(14)
N2C Cu1C N8C C9C -150.1(13)
O1D Cu1C N8C C9C 50.4(13)
Cu1D Cu1C N8C C9C 79.3(13)
C7C N8C C9C C10C -6(2)
Cu1C N8C C9C C10C -170.4(12)
C7C N8C C9C C25C -176.0(14)
Cu1C N8C C9C C25C 20(2)
C25C C9C C10C N11C 172.7(17)
N8C C9C C10C N11C 4(2)
C25C C9C C10C C31C -3(4)
N8C C9C C10C C31C -172.4(19)
N8C C7C N11C C10C -4(2)
C37C C7C N11C C10C -172.9(19)
N8C C7C N11C C12C -178.3(15)
C37C C7C N11C C12C 12(3)
C9C C10C N11C C7C 0(2)
C31C C10C N11C C7C 176.0(18)
C9C C10C N11C C12C 174.9(15)
C31C C10C N11C C12C -9(3)
N2C C3C C13C C14C -52(2)
C4C C3C C13C C14C 133.3(18)
N2C C3C C13C C18C 131.1(15)
C4C C3C C13C C18C -43(2)
C18C C13C C14C C15C 0.0(2)
C3C C13C C14C C15C -177.2(18)
C13C C14C C15C C16C 0.0(2)
C14C C15C C16C C17C -0.1(5)
C15C C16C C17C C18C 0.1(7)
C14C C13C C18C C17C 0.0(5)
C3C C13C C18C C17C 177.2(18)
C16C C17C C18C C13C 0.0(7)
N5C C4C C19C C24C 74(2)
C3C C4C C19C C24C -96(2)
N5C C4C C19C C20C -98(2)
C3C C4C C19C C20C 92(2)
C24C C19C C20C C21C 0.06(19)
C4C C19C C20C C21C 170.6(15)
C19C C20C C21C C22C 0.0(2)
C20C C21C C22C C23C 0.1(4)
C21C C22C C23C C24C -0.3(5)
C22C C23C C24C C19C 0.3(6)
C20C C19C C24C C23C -0.2(4)
C4C C19C C24C C23C -171.0(15)
C10C C9C C25C C26C -107(2)
N8C C9C C25C C26C 60.4(18)
C10C C9C C25C C30C 64(2)
N8C C9C C25C C30C -128.0(13)
C30C C25C C26C C27C 0.0(2)
C9C C25C C26C C27C 171.6(13)
C25C C26C C27C C28C 0.0(2)
C26C C27C C28C C29C 0.1(4)
C27C C28C C29C C30C -0.1(6)
C28C C29C C30C C25C 0.1(7)
C26C C25C C30C C29C 0.0(4)
C9C C25C C30C C29C -172.1(12)
C9C C10C C31C C36C 104(2)
N11C C10C C31C C36C -71(2)
C9C C10C C31C C32C -79(2)
N11C C10C C31C C32C 105(2)
C36C C31C C32C C33C 0.0(2)
C10C C31C C32C C33C -176.5(13)
C31C C32C C33C C34C 0.00(19)
C32C C33C C34C C35C 0.0(4)
C33C C34C C35C C36C -0.1(6)
C32C C31C C36C C35C -0.1(4)
C10C C31C C36C C35C 176.6(12)
C34C C35C C36C C31C 0.1(5)
N8C C7C C37C O38C -146.1(15)
N11C C7C C37C O38C 22(3)
N8C C7C C37C C1C -26(2)
N11C C7C C37C C1C 141.6(18)
N8C C7C C37C C40C 102.3(19)
N11C C7C C37C C40C -90(2)
N2C C1C C37C O38C 149.6(16)
N5C C1C C37C O38C -37(2)
N2C C1C C37C C7C 33(3)
N5C C1C C37C C7C -153.8(16)
N2C C1C C37C C40C -91(2)
N5C C1C C37C C40C 82(2)
C7C C37C O38C C39C 65.4(19)
C1C C37C O38C C39C -53(2)
C40C C37C O38C C39C -179.5(13)
O38C C37C C40C C41C 63.5(17)
C7C C37C C40C C41C 176.3(15)
C1C C37C C40C C41C -59(2)
O38C C37C C40C C42C -66.4(18)
C7C C37C C40C C42C 46(2)
C1C C37C C40C C42C 170.7(16)
O38C C37C C40C S1C -178.9(11)
C7C C37C C40C S1C -66.2(17)
C1C C37C C40C S1C 58.1(19)
S1D S1C C40C C41C 39.1(13)
S1D S1C C40C C42C 160.4(10)
S1D S1C C40C C37C -78.8(12)
Cu1C O1C Cu1D N2D 42(3)
Cu1C O1C Cu1D O1D -35.0(5)
Cu1C O1C Cu1D N8D 149.0(5)
N8C Cu1C Cu1D O1C -169.7(8)
N2C Cu1C Cu1D O1C 70.8(7)
O1D Cu1C Cu1D O1C -126.8(7)
N8C Cu1C Cu1D N2D 20.8(8)
N2C Cu1C Cu1D N2D -98.7(8)
O1D Cu1C Cu1D N2D 63.6(8)
O1C Cu1C Cu1D N2D -169.5(7)
N8C Cu1C Cu1D O1D -42.9(7)
N2C Cu1C Cu1D O1D -162.4(7)
O1C Cu1C Cu1D O1D 126.8(7)
N8C Cu1C Cu1D N8D 144.6(9)
N2C Cu1C Cu1D N8D 25.1(9)
O1D Cu1C Cu1D N8D -172.6(8)
O1C Cu1C Cu1D N8D -45.7(9)
C40C S1C S1D C40D -110.5(8)
O1C Cu1D O1D Cu1C 35.6(5)
N2D Cu1D O1D Cu1C -131.6(5)
N8C Cu1C O1D Cu1D 152.0(5)
N2C Cu1C O1D Cu1D 46.8(18)
O1C Cu1C O1D Cu1D -34.7(4)
N5D C1D N2D C3D -8.0(19)
C37D C1D N2D C3D -179.8(15)
N5D C1D N2D Cu1D -163.6(10)
C37D C1D N2D Cu1D 25(2)
O1C Cu1D N2D C1D 56(3)
O1D Cu1D N2D C1D 130.7(14)
N8D Cu1D N2D C1D -52.4(14)
Cu1C Cu1D N2D C1D 91.2(14)
O1C Cu1D N2D C3D -94(3)
O1D Cu1D N2D C3D -19.0(16)
N8D Cu1D N2D C3D 157.9(16)
Cu1C Cu1D N2D C3D -58.4(16)
C1D N2D C3D C4D 5(2)
Cu1D N2D C3D C4D 158.8(12)
C1D N2D C3D C13D 176.3(17)
Cu1D N2D C3D C13D -30(3)
N2D C3D C4D C19D 168.9(16)
C13D C3D C4D C19D -2(3)
N2D C3D C4D N5D -1(2)
C13D C3D C4D N5D -171.3(18)
N2D C1D N5D C6D -177.0(16)
C37D C1D N5D C6D -5(3)
N2D C1D N5D C4D 7.8(19)
C37D C1D N5D C4D 179.6(15)
C3D C4D N5D C1D -4.1(19)
C19D C4D N5D C1D -174.0(16)
C3D C4D N5D C6D 179.8(15)
C19D C4D N5D C6D 10(3)
N11D C7D N8D C9D -3.1(19)
C37D C7D N8D C9D 179.8(18)
N11D C7D N8D Cu1D 170.7(10)
C37D C7D N8D Cu1D -6(2)
O1C Cu1D N8D C9D 48.7(17)
N2D Cu1D N8D C9D -143.7(17)
Cu1C Cu1D N8D C9D 79.7(17)
O1C Cu1D N8D C7D -123.9(13)
N2D Cu1D N8D C7D 43.7(13)
Cu1C Cu1D N8D C7D -92.9(14)
C7D N8D C9D C10D 2(2)
Cu1D N8D C9D C10D -171.8(13)
C7D N8D C9D C25D -173.3(18)
Cu1D N8D C9D C25D 13(3)
N8D C9D C10D N11D 1(3)
C25D C9D C10D N11D 175(2)
N8D C9D C10D C31D -179.3(19)
C25D C9D C10D C31D -5(4)
C9D C10D N11D C12D 176.4(18)
C31D C10D N11D C12D -3(3)
C9D C10D N11D C7D -3(2)
C31D C10D N11D C7D 177.3(15)
N8D C7D N11D C10D 3.5(18)
C37D C7D N11D C10D -179.5(19)
N8D C7D N11D C12D -175.8(14)
C37D C7D N11D C12D 1(3)
C4D C3D C13D C18D -52(3)
N2D C3D C13D C18D 138.3(16)
C4D C3D C13D C14D 128.0(19)
N2D C3D C13D C14D -41(2)
C18D C13D C14D C15D -0.1(2)
C3D C13D C14D C15D 179.7(16)
C13D C14D C15D C16D 0.0(2)
C14D C15D C16D C17D 0.1(5)
C15D C16D C17D C18D 0.1(7)
C14D C13D C18D C17D 0.2(5)
C3D C13D C18D C17D -179.6(17)
C16D C17D C18D C13D -0.2(6)
C3D C4D C19D C24D 94(2)
N5D C4D C19D C24D -98.6(17)
C3D C4D C19D C20D -78(2)
N5D C4D C19D C20D 90(2)
C24D C19D C20D C21D 0.0(2)
C4D C19D C20D C21D 171.2(16)
C19D C20D C21D C22D 0.0(2)
C20D C21D C22D C23D 0.1(4)
C21D C22D C23D C24D -0.2(6)
C20D C19D C24D C23D -0.1(4)
C4D C19D C24D C23D -171.4(16)
C22D C23D C24D C19D 0.2(6)
C10D C9D C25D C26D -125(3)
N8D C9D C25D C26D 48(3)
C10D C9D C25D C30D 52(3)
N8D C9D C25D C30D -134.1(19)
C30D C25D C26D C27D -0.1(2)
C9D C25D C26D C27D 178.0(18)
C25D C26D C27D C28D 0.1(2)
C26D C27D C28D C29D -0.3(7)
C27D C28D C29D C30D 0.5(8)
C28D C29D C30D C25D -0.5(8)
C26D C25D C30D C29D 0.3(6)
C9D C25D C30D C29D -177.9(17)
C9D C10D C31D C36D -98(3)
N11D C10D C31D C36D 81.4(17)
C9D C10D C31D C32D 74(3)
N11D C10D C31D C32D -105.9(18)
C36D C31D C32D C33D 0.0(2)
C10D C31D C32D C33D -172.2(13)
C31D C32D C33D C34D 0.03(19)
C32D C33D C34D C35D -0.1(5)
C33D C34D C35D C36D 0.2(6)
C32D C31D C36D C35D 0.1(4)
C10D C31D C36D C35D 171.8(14)
C34D C35D C36D C31D -0.1(5)
N8D C7D C37D O38D -148.7(16)
N11D C7D C37D O38D 35(2)
N8D C7D C37D C40D 87(2)
N11D C7D C37D C40D -89(2)
N8D C7D C37D C1D -35(2)
N11D C7D C37D C1D 148.4(17)
N5D C1D C37D O38D -30(2)
N2D C1D C37D O38D 140.6(16)
N5D C1D C37D C7D -144.8(17)
N2D C1D C37D C7D 26(2)
N5D C1D C37D C40D 90.4(19)
N2D C1D C37D C40D -99(2)
C7D C37D O38D C39D 54.8(19)
C40D C37D O38D C39D -179.8(14)
C1D C37D O38D C39D -60(2)
O38D C37D C40D C42D -70.2(18)
C7D C37D C40D C42D 52(2)
C1D C37D C40D C42D 173.0(15)
O38D C37D C40D C41D 51(2)
C7D C37D C40D C41D 172.7(16)
C1D C37D C40D C41D -65.8(19)
O38D C37D C40D S1D 178.3(11)
C7D C37D C40D S1D -60(2)
C1D C37D C40D S1D 61.5(18)
S1C S1D C40D C42D 160.5(10)
S1C S1D C40D C37D -85.6(13)
S1C S1D C40D C41D 42.2(13)
